data_4332083
loop_
_publ_author_name
'Zhang, Zhiming'
'Li, Yangguang'
'Wang, Enbo'
'Wang, Xinlong'
'Qin, Chao'
'An, Haiyan'

_publ_section_title
;
 Synthesis, Characterization, and Crystal Structures of Two Novel
 High-Nuclear Nickel-Substituted Dimeric Polyoxometalates
;
_journal_issue 11
_journal_name_full 'Inorganic Chemistry'
_journal_page_first 4313
_journal_page_last 4315
_journal_paper_doi 10.1021/ic052149n
_journal_volume 45
_journal_year 2006
_chemical_formula_sum 'H53 K6 Na4 Ni6 O95.5 Si2 W18'
_chemical_formula_weight 5625.72
_chemical_name_systematic
; 
 ? 
;
_space_group_IT_number 14
_symmetry_cell_setting monoclinic
_symmetry_space_group_name_Hall '-P 2ybc'
_symmetry_space_group_name_H-M 'P 1 21/c 1'
_atom_sites_solution_hydrogens geom
_atom_sites_solution_primary direct
_atom_sites_solution_secondary difmap
_audit_creation_method SHELXL-97
_cell_angle_alpha 90.00
_cell_angle_beta 101.22(3)
_cell_angle_gamma 90.00
_cell_formula_units_Z 4
_cell_length_a 19.580(4)
_cell_length_b 22.550(5)
_cell_length_c 22.521(5)
_cell_measurement_reflns_used 71788
_cell_measurement_temperature 293(2)
_cell_measurement_theta_max 25.00
_cell_measurement_theta_min 2.99
_cell_volume 9754(4)
_computing_cell_refinement 'RAPID AUTO'
_computing_data_collection 'RAPID AUTO'
_computing_data_reduction 'RAPID AUTO'
_computing_structure_refinement 'SHELXL-97 (Sheldrick, 1997)'
_computing_structure_solution 'SHELXS-97 (Sheldrick, 1990)'
_diffrn_ambient_temperature 293(2)
_diffrn_detector_area_resol_mean 0.01
_diffrn_measured_fraction_theta_full 0.998
_diffrn_measured_fraction_theta_max 0.998
_diffrn_measurement_device_type 'Rigaku RAXIS RAPID IP'
_diffrn_measurement_method Oscillation
_diffrn_radiation_monochromator graphite
_diffrn_radiation_source 'Rotation anode'
_diffrn_radiation_type MoK\a
_diffrn_radiation_wavelength 0.71073
_diffrn_reflns_av_R_equivalents 0.1214
_diffrn_reflns_av_sigmaI/netI 0.1036
_diffrn_reflns_limit_h_max 23
_diffrn_reflns_limit_h_min -23
_diffrn_reflns_limit_k_max 26
_diffrn_reflns_limit_k_min -26
_diffrn_reflns_limit_l_max 26
_diffrn_reflns_limit_l_min -26
_diffrn_reflns_number 71788
_diffrn_reflns_theta_full 25.00
_diffrn_reflns_theta_max 25.00
_diffrn_reflns_theta_min 2.99
_exptl_absorpt_coefficient_mu 22.669
_exptl_absorpt_correction_T_max 0.0669
_exptl_absorpt_correction_T_min 0.0466
_exptl_absorpt_correction_type numerical
_exptl_absorpt_process_details 'ABSCOR by T.Higashi    8 March, 1995'
_exptl_crystal_colour green
_exptl_crystal_density_diffrn 3.831
_exptl_crystal_density_method 'not measured'
_exptl_crystal_description block
_exptl_crystal_F_000 10012
_exptl_crystal_size_max 0.35
_exptl_crystal_size_mid 0.29
_exptl_crystal_size_min 0.26
_refine_diff_density_max 5.183
_refine_diff_density_min -2.353
_refine_diff_density_rms 0.487
_refine_ls_extinction_method none
_refine_ls_goodness_of_fit_ref 1.032
_refine_ls_hydrogen_treatment mixed
_refine_ls_matrix_type full
_refine_ls_number_parameters 1231
_refine_ls_number_reflns 17139
_refine_ls_number_restraints 672
_refine_ls_restrained_S_all 1.019
_refine_ls_R_factor_all 0.1051
_refine_ls_R_factor_gt 0.0610
_refine_ls_shift/su_max 0.001
_refine_ls_shift/su_mean 0.000
_refine_ls_structure_factor_coef Fsqd
_refine_ls_weighting_details 'calc w=1/[\s^2^(Fo^2^)+(0.0720P)^2^+129.7468P] where P=(Fo^2^+2Fc^2^)/3'
_refine_ls_weighting_scheme calc
_refine_ls_wR_factor_gt 0.1416
_refine_ls_wR_factor_ref 0.1643
_reflns_number_gt 10875
_reflns_number_total 17139
_reflns_threshold_expression >2sigma(I)
_cod_data_source_file ic052149nsup2.cif
_cod_data_source_block zzm2
_cod_depositor_comments
;
The following automatic conversions were performed:

'_exptl_absorpt_correction_type' value 'Numerical' changed to
'numerical' according to
/home/saulius/struct/CIF-dictionaries/cif_core.dic dictionary named
'cif_core.dic' version 2.4.2 from 2011-04-26.

Automatic conversion script
Id: cif_fix_values 1891 2012-01-12 08:04:46Z andrius 

2024-01-11
Z value and formula fixed to values more according to usual
chemical conventions.                 miguel
;
_cod_original_formula_sum 'H212 K24 Na16 Ni24 O382 Si8 W72'
_cod_original_formula_weight 22502.90
_cod_original_formula_units_Z 1
_cod_original_cell_volume 9753(3)
_cod_original_sg_symbol_H-M P2(1)/c
_cod_database_code 4332083

loop_
_symmetry_equiv_pos_as_xyz
'x, y, z'
'-x, y+1/2, -z+1/2'
'-x, -y, -z'
'x, -y-1/2, z-1/2'

loop_
_atom_site_label
_atom_site_type_symbol
_atom_site_fract_x
_atom_site_fract_y
_atom_site_fract_z
_atom_site_U_iso_or_equiv
_atom_site_adp_type
_atom_site_occupancy
_atom_site_symmetry_multiplicity
_atom_site_calc_flag
_atom_site_refinement_flags
_atom_site_disorder_assembly
_atom_site_disorder_group
K1 K 0.6291(3) 0.7344(3) 0.1520(3) 0.0323(14) Uani 1 1 d . . .
K2 K -0.3695(3) 0.7378(4) 0.4268(3) 0.0492(19) Uani 1 1 d . . .
K3 K 0.3999(4) 0.6981(4) 0.6226(3) 0.0508(19) Uani 1 1 d . . .
K4 K -0.1413(4) 1.0114(3) 0.2152(4) 0.055(2) Uani 1 1 d . . .
K5 K 0.3924(4) 1.0553(3) 0.3236(4) 0.056(2) Uani 1 1 d . . .
K6 K -0.1429(4) 0.7920(4) 0.4556(4) 0.066(3) Uani 1 1 d . . .
Na1 Na 0.3814(6) 0.9803(4) 0.6388(5) 0.038(3) Uani 1 1 d U . .
Na2 Na 0.0485(7) 0.5309(6) 0.0985(7) 0.053(3) Uani 1 1 d U . .
Na3 Na -0.3778(7) 1.0140(6) 0.1834(7) 0.057(3) Uani 1 1 d U . .
Na4 Na 0.0313(9) 1.0007(7) 0.1332(8) 0.078(5) Uani 1 1 d U . .
Ni1 Ni 0.25036(14) 0.81294(12) 0.21838(14) 0.0150(6) Uani 1 1 d . . .
Ni2 Ni 0.25389(15) 0.90209(12) 0.32398(15) 0.0176(6) Uani 1 1 d . . .
Ni3 Ni 0.18453(14) 0.75901(12) 0.34556(14) 0.0155(6) Uani 1 1 d . . .
Ni4 Ni 0.00355(15) 0.89722(12) 0.26007(14) 0.0170(6) Uani 1 1 d . . .
Ni5 Ni 0.00902(14) 0.80372(13) 0.36093(14) 0.0171(6) Uani 1 1 d . . .
Ni6 Ni 0.07718(14) 0.75952(12) 0.23172(14) 0.0146(6) Uani 1 1 d . . .
Si1 Si 0.3542(3) 0.7827(3) 0.3503(3) 0.0136(13) Uani 1 1 d . . .
Si2 Si -0.0940(3) 0.7774(3) 0.2280(3) 0.0129(13) Uani 1 1 d . . .
W1 W 0.46908(5) 0.76394(4) 0.49306(5) 0.0202(2) Uani 1 1 d . . .
W2 W 0.36587(5) 0.88346(4) 0.47234(5) 0.0218(2) Uani 1 1 d . . .
W3 W 0.50104(5) 0.87459(4) 0.40018(5) 0.0210(2) Uani 1 1 d . . .
W4 W 0.35769(5) 0.67986(4) 0.23229(5) 0.0170(2) Uani 1 1 d . . .
W5 W 0.49722(5) 0.76876(4) 0.27674(5) 0.0184(2) Uani 1 1 d . . .
W6 W 0.46435(5) 0.65556(4) 0.36656(5) 0.0195(2) Uani 1 1 d . . .
W7 W 0.37641(5) 0.90208(4) 0.25133(5) 0.0189(2) Uani 1 1 d . . .
W8 W 0.28023(5) 0.73697(4) 0.47568(5) 0.0182(2) Uani 1 1 d . . .
W9 W 0.27531(5) 0.64072(4) 0.36236(5) 0.0174(2) Uani 1 1 d . . .
W10 W -0.23690(5) 0.75593(4) 0.29979(5) 0.0181(2) Uani 1 1 d . . .
W11 W -0.20094(5) 0.64759(4) 0.20585(5) 0.0190(2) Uani 1 1 d . . .
W12 W -0.09596(5) 0.66904(4) 0.34105(5) 0.0191(2) Uani 1 1 d . . .
W13 W -0.20803(5) 0.76254(4) 0.08511(5) 0.0189(2) Uani 1 1 d . . .
W14 W -0.24313(5) 0.86800(4) 0.18116(5) 0.0190(2) Uani 1 1 d . . .
W15 W -0.10771(5) 0.88386(4) 0.11040(5) 0.0206(2) Uani 1 1 d . . .
W16 W -0.11987(5) 0.89092(4) 0.33180(5) 0.0193(2) Uani 1 1 d . . .
W17 W -0.01203(5) 0.63999(4) 0.20960(5) 0.0184(2) Uani 1 1 d . . .
W18 W -0.01833(5) 0.74034(4) 0.10141(5) 0.0184(2) Uani 1 1 d . . .
O1 O -0.0330(8) 0.6466(6) 0.2889(8) 0.022(4) Uani 1 1 d U . .
O2 O 0.4338(8) 0.8310(7) 0.5273(8) 0.025(4) Uani 1 1 d U . .
O3 O 0.3038(8) 0.7406(6) 0.2052(8) 0.021(4) Uani 1 1 d U . .
O4 O -0.2511(8) 0.5878(7) 0.1762(9) 0.028(4) Uani 1 1 d U . .
O5 O -0.0418(8) 0.8227(7) 0.1028(8) 0.019(4) Uani 1 1 d U . .
O6 O -0.1738(7) 0.8316(7) 0.0545(7) 0.018(4) Uani 1 1 d U . .
O7 O -0.2665(7) 0.8046(6) 0.2309(7) 0.015(3) Uani 1 1 d U . .
O8 O -0.1932(8) 0.9141(6) 0.1323(8) 0.022(4) Uani 1 1 d U . .
O9 O 0.5277(8) 0.8148(6) 0.3490(7) 0.015(3) Uani 1 1 d U . .
O10 O -0.2587(9) 0.7360(8) 0.0190(9) 0.032(4) Uani 1 1 d U . .
O11 O -0.1240(9) 0.7271(7) 0.0848(9) 0.029(4) Uani 1 1 d U . .
O12 O 0.2956(7) 0.6530(6) 0.2849(8) 0.017(3) Uani 1 1 d U . .
O13 O 0.0709(8) 0.7545(6) 0.1390(7) 0.017(3) Uani 1 1 d U . .
O14 O 0.4034(7) 0.7384(6) 0.3189(7) 0.013(3) Uani 1 1 d U . .
O15 O 0.4056(7) 0.8132(7) 0.4080(7) 0.016(3) Uani 1 1 d U . .
O16 O 0.2952(8) 0.7444(7) 0.3756(8) 0.023(4) Uani 1 1 d U . .
O17 O 0.3181(8) 0.8328(6) 0.3021(7) 0.017(3) Uani 1 1 d U . .
O18 O 0.0775(7) 0.7572(6) 0.3223(7) 0.014(3) Uani 1 1 d U . .
O19 O 0.4890(8) 0.7098(7) 0.4323(8) 0.022(4) Uani 1 1 d U . .
O20 O 0.5344(7) 0.8176(6) 0.4652(7) 0.017(3) Uani 1 1 d U . .
O21 O -0.1858(8) 0.8966(6) 0.2500(8) 0.019(4) Uani 1 1 d U . .
O22 O -0.1827(8) 0.7024(7) 0.3577(8) 0.019(4) Uani 1 1 d U . .
O23 O 0.0695(7) 0.8499(6) 0.2200(7) 0.015(3) Uani 1 1 d U . .
O24 O 0.4388(8) 0.8305(7) 0.2460(8) 0.024(4) Uani 1 1 d U . .
O25 O -0.1824(7) 0.8176(7) 0.3323(7) 0.015(3) Uani 1 1 d U . .
O26 O 0.4425(9) 0.9056(7) 0.3343(8) 0.027(4) Uani 1 1 d U . .
O27 O -0.0434(7) 0.7297(6) 0.3733(7) 0.015(3) Uani 1 1 d U . .
O28 O 0.3811(8) 0.6375(7) 0.3901(8) 0.024(4) Uani 1 1 d U . .
O29 O -0.2743(8) 0.8143(7) 0.1129(8) 0.019(4) Uani 1 1 d U . .
O30 O 0.4418(8) 0.7164(7) 0.2173(8) 0.020(4) Uani 1 1 d U . .
O31 O 0.1891(7) 0.8486(6) 0.3594(7) 0.015(3) Uani 1 1 d U . .
O32 O -0.0627(8) 0.9409(6) 0.3038(8) 0.020(4) Uani 1 1 d U . .
O33 O 0.3840(7) 0.7263(6) 0.4922(8) 0.018(3) Uani 1 1 d U . .
O34 O 0.5219(9) 0.7345(7) 0.5574(9) 0.030(4) Uani 1 1 d U . .
O35 O 0.1931(9) 0.9776(8) 0.3339(9) 0.031(4) Uani 1 1 d U . .
O36 O 0.1922(8) 0.8865(7) 0.2359(8) 0.023(4) Uani 1 1 d U . .
O37 O -0.0583(8) 0.8575(7) 0.3938(8) 0.022(4) Uani 1 1 d U . .
O38 O -0.1645(8) 0.9398(7) 0.3702(9) 0.026(4) Uani 1 1 d U . .
O39 O -0.0107(9) 0.7328(8) 0.0259(8) 0.028(4) Uani 1 1 d U . .
O40 O -0.1641(8) 0.6182(7) 0.2821(8) 0.024(4) Uani 1 1 d U . .
O41 O 0.3153(8) 0.8714(7) 0.1886(8) 0.020(4) Uani 1 1 d U . .
O42 O 0.5712(9) 0.9204(8) 0.4104(9) 0.032(4) Uani 1 1 d U . .
O43 O 0.4216(9) 0.9529(8) 0.2145(9) 0.035(5) Uani 1 1 d U . .
O44 O -0.2678(8) 0.6885(7) 0.2468(8) 0.023(4) Uani 1 1 d U . .
O45 O -0.0787(9) 0.6165(7) 0.3966(8) 0.025(4) Uani 1 1 d U . .
O46 O 0.1931(8) 0.7518(7) 0.4383(8) 0.024(4) Uani 1 1 d U . .
O47 O 0.2723(9) 0.7246(8) 0.5503(9) 0.029(4) Uani 1 1 d U . .
O48 O -0.3056(7) 0.7614(7) 0.3351(8) 0.023(4) Uani 1 1 d U . .
O49 O 0.1890(8) 0.6686(7) 0.3410(9) 0.027(4) Uani 1 1 d U . .
O50 O 0.1830(7) 0.7606(6) 0.2542(7) 0.015(3) Uani 1 1 d U . .
O51 O 0.3547(10) 0.9328(8) 0.5274(9) 0.037(5) Uani 1 1 d U . .
O52 O -0.0966(10) 0.9358(8) 0.0568(9) 0.035(5) Uani 1 1 d U . .
O53 O 0.4534(9) 0.9159(7) 0.4543(8) 0.026(4) Uani 1 1 d U . .
O54 O 0.2789(8) 0.6562(6) 0.4481(7) 0.017(3) Uani 1 1 d U . .
O55 O 0.5293(7) 0.6997(7) 0.3269(8) 0.019(4) Uani 1 1 d U . .
O56 O -0.2264(8) 0.7056(7) 0.1419(8) 0.021(4) Uani 1 1 d U . .
O57 O 0.5662(9) 0.7774(8) 0.2398(9) 0.029(4) Uani 1 1 d U . .
O58 O 0.2620(8) 0.5646(6) 0.3605(8) 0.020(4) Uani 1 1 d U . .
O59 O 0.3124(8) 0.9150(7) 0.4057(8) 0.026(4) Uani 1 1 d U . .
O60 O 0.3194(8) 0.9498(6) 0.2818(8) 0.024(4) Uani 1 1 d U . .
O61 O -0.0571(9) 0.9128(7) 0.1763(8) 0.027(4) Uani 1 1 d U . .
O62 O 0.3417(10) 0.6299(7) 0.1729(8) 0.030(4) Uani 1 1 d U . .
O63 O -0.1168(8) 0.6354(7) 0.1815(8) 0.024(4) Uani 1 1 d U . .
O64 O -0.0164(7) 0.6584(6) 0.1248(7) 0.014(3) Uani 1 1 d U . .
O65 O 0.5171(9) 0.5947(7) 0.3919(9) 0.029(4) Uani 1 1 d U . .
O66 O -0.3157(9) 0.9120(8) 0.1736(9) 0.034(4) Uani 1 1 d U . .
O67 O 0.0753(8) 0.6691(6) 0.2329(8) 0.023(4) Uani 1 1 d U . .
O68 O 0.3010(9) 0.8197(7) 0.4792(9) 0.026(4) Uani 1 1 d U . .
O69 O -0.0607(8) 0.8259(6) 0.2777(7) 0.015(3) Uani 1 1 d U . .
O70 O -0.1409(8) 0.7291(6) 0.2588(8) 0.018(4) Uani 1 1 d U . .
O71 O -0.0341(7) 0.7418(6) 0.2014(7) 0.009(3) Uani 1 1 d U . .
O72 O -0.1473(7) 0.8116(6) 0.1718(7) 0.011(3) Uani 1 1 d U . .
O73 O 0.0653(8) 0.8793(6) 0.3444(8) 0.019(4) Uani 1 1 d U . .
O74 O 0.1894(8) 0.8076(7) 0.1311(8) 0.023(4) Uani 1 1 d U . .
O75 O 0.0611(8) 0.9742(7) 0.2541(9) 0.027(4) Uani 1 1 d U . .
O76 O 0.0030(9) 0.5642(7) 0.2061(9) 0.028(4) Uani 1 1 d U . .
O77 O 0.0707(8) 0.7994(7) 0.4463(8) 0.024(4) Uani 1 1 d U . .
O78 O 0.4260(8) 0.6276(7) 0.2890(8) 0.024(4) Uani 1 1 d U . .
OW1 O -0.1661(9) 0.9845(7) -0.0528(8) 0.029(4) Uani 1 1 d U . .
OW2 O 0.4816(9) 1.1516(9) 0.3563(10) 0.039(5) Uani 1 1 d U . .
OW3 O -0.3734(12) 0.6235(10) 0.2837(12) 0.059(6) Uani 1 1 d U . .
OW4 O 0.2963(11) 1.0423(8) 0.4683(10) 0.046(5) Uani 1 1 d U . .
OW5 O 0.6521(10) 0.5470(9) 0.3898(11) 0.047(5) Uani 1 1 d U . .
OW6 O 0.6418(12) 0.6479(10) 0.0632(12) 0.063(7) Uani 1 1 d U . .
OW7 O 0.0206(13) 0.6393(11) 0.4970(12) 0.064(7) Uani 1 1 d U . .
OW8 O -0.3749(14) 0.8545(12) 0.0147(14) 0.079(8) Uani 1 1 d U . .
OW9 O -0.360(2) 0.8923(16) 0.2986(19) 0.039(10) Uani 0.50 1 d PU . .
OW10 O -0.2622(15) 0.9838(12) 0.0333(14) 0.083(9) Uani 1 1 d U . .
OW11 O 0.4819(16) 0.9646(13) 0.7356(15) 0.087(9) Uani 1 1 d U . .
OW12 O 0.7528(15) 0.6332(13) 0.4364(15) 0.083(9) Uani 1 1 d U . .
OW13 O 0.2336(15) 0.6411(12) 0.0776(14) 0.079(8) Uani 1 1 d U . .
OW14 O -0.2080(17) 0.9947(13) -0.1843(16) 0.024(8) Uani 0.50 1 d PU . .
OW15 O -0.0817(18) 1.0712(15) 0.1363(17) 0.029(8) Uani 0.50 1 d PU . .
OW16 O 0.4541(18) 1.0335(14) 0.4356(17) 0.066(9) Uani 0.75 1 d PU . .
OW17 O 0.0000 1.0000 0.0000 0.037(13) Uani 0.50 2 d SPU . .
OW18 O 0.237(2) 0.6269(17) 0.523(2) 0.024(10) Uani 0.40 1 d PU A 1
OW28 O 0.279(2) 0.9307(18) 0.081(2) 0.066(12) Uani 0.60 1 d PU B 2
OW19 O -0.151(2) 0.6024(17) 0.042(2) 0.043(10) Uani 0.50 1 d PU . .
OW20 O 0.397(2) 0.9034(19) 0.030(2) 0.054(12) Uani 0.50 1 d PU . .
OW21 O 0.520(2) 0.8979(17) 0.156(2) 0.043(10) Uani 0.50 1 d PU . .
OW22 O 0.1654(19) 0.5958(16) 0.189(2) 0.038(9) Uani 0.50 1 d PU . .

loop_
_atom_site_aniso_label
_atom_site_aniso_U_11
_atom_site_aniso_U_22
_atom_site_aniso_U_33
_atom_site_aniso_U_23
_atom_site_aniso_U_13
_atom_site_aniso_U_12
K1 0.022(3) 0.045(3) 0.031(4) 0.003(3) 0.007(3) 0.000(3)
K2 0.022(3) 0.095(6) 0.029(4) 0.005(4) 0.001(3) -0.004(3)
K3 0.053(4) 0.074(5) 0.019(4) 0.009(3) -0.009(3) -0.015(4)
K4 0.057(5) 0.037(4) 0.065(6) 0.008(4) -0.002(4) 0.001(3)
K5 0.050(4) 0.052(4) 0.061(6) -0.007(4) 0.001(4) -0.013(4)
K6 0.058(5) 0.104(7) 0.033(5) 0.020(4) 0.000(4) -0.030(5)
Na1 0.055(5) 0.030(4) 0.023(4) 0.008(3) -0.004(4) -0.023(4)
Na2 0.060(5) 0.051(5) 0.049(5) 0.008(4) 0.011(4) 0.004(4)
Na3 0.057(5) 0.051(5) 0.066(5) 0.003(4) 0.019(4) 0.005(4)
Na4 0.083(8) 0.072(7) 0.079(9) 0.009(7) 0.020(7) -0.017(7)
Ni1 0.0144(14) 0.0188(14) 0.0118(16) 0.0020(12) 0.0028(12) 0.0004(12)
Ni2 0.0175(14) 0.0163(14) 0.0194(18) 0.0013(12) 0.0046(13) -0.0005(12)
Ni3 0.0123(13) 0.0191(14) 0.0142(16) 0.0011(12) 0.0006(12) 0.0007(12)
Ni4 0.0192(15) 0.0148(13) 0.0176(18) 0.0020(12) 0.0050(13) 0.0026(12)
Ni5 0.0137(14) 0.0224(14) 0.0146(17) 0.0014(12) 0.0012(13) 0.0013(12)
Ni6 0.0126(13) 0.0166(13) 0.0139(16) -0.0009(12) 0.0011(12) 0.0011(12)
Si1 0.010(3) 0.020(3) 0.009(3) -0.005(3) -0.001(3) -0.004(2)
Si2 0.012(3) 0.016(3) 0.010(3) 0.000(3) 0.001(3) 0.003(2)
W1 0.0140(4) 0.0310(5) 0.0141(5) 0.0000(4) -0.0011(4) -0.0038(4)
W2 0.0223(5) 0.0239(5) 0.0192(6) -0.0078(4) 0.0045(4) -0.0040(4)
W3 0.0178(5) 0.0270(5) 0.0177(6) -0.0042(4) 0.0023(4) -0.0094(4)
W4 0.0150(4) 0.0189(4) 0.0166(5) -0.0046(4) 0.0016(4) 0.0011(4)
W5 0.0130(4) 0.0255(5) 0.0168(5) -0.0019(4) 0.0034(4) -0.0006(4)
W6 0.0130(4) 0.0237(5) 0.0205(6) 0.0003(4) 0.0001(4) 0.0023(4)
W7 0.0170(5) 0.0193(4) 0.0206(6) 0.0015(4) 0.0037(4) -0.0032(4)
W8 0.0149(4) 0.0264(5) 0.0131(5) 0.0019(4) 0.0025(4) -0.0014(4)
W9 0.0151(4) 0.0163(4) 0.0200(6) 0.0010(4) 0.0012(4) -0.0011(4)
W10 0.0113(4) 0.0239(5) 0.0191(5) 0.0012(4) 0.0028(4) 0.0000(4)
W11 0.0128(4) 0.0179(4) 0.0253(6) 0.0004(4) 0.0011(4) -0.0024(4)
W12 0.0150(4) 0.0218(5) 0.0195(6) 0.0064(4) 0.0010(4) -0.0005(4)
W13 0.0144(4) 0.0264(5) 0.0143(5) -0.0008(4) -0.0012(4) -0.0002(4)
W14 0.0155(4) 0.0210(5) 0.0193(6) 0.0026(4) 0.0009(4) 0.0053(4)
W15 0.0213(5) 0.0223(5) 0.0177(6) 0.0064(4) 0.0027(4) -0.0002(4)
W16 0.0187(5) 0.0199(5) 0.0194(6) -0.0032(4) 0.0043(4) 0.0034(4)
W17 0.0152(4) 0.0140(4) 0.0251(6) -0.0019(4) 0.0020(4) -0.0001(4)
W18 0.0141(4) 0.0269(5) 0.0140(5) -0.0024(4) 0.0019(4) -0.0011(4)
O1 0.024(7) 0.017(6) 0.023(8) 0.008(6) 0.000(6) -0.007(6)
O2 0.018(7) 0.031(7) 0.027(8) -0.004(6) 0.006(6) 0.015(6)
O3 0.022(7) 0.017(6) 0.023(8) -0.002(6) 0.006(6) 0.012(6)
O4 0.024(7) 0.024(7) 0.032(8) 0.000(6) -0.002(6) -0.002(6)
O5 0.019(6) 0.021(6) 0.021(7) 0.001(6) 0.010(6) -0.006(6)
O6 0.010(6) 0.027(7) 0.016(7) 0.012(6) -0.003(6) 0.001(6)
O7 0.016(6) 0.017(6) 0.011(7) -0.004(5) 0.000(6) -0.009(5)
O8 0.026(7) 0.014(6) 0.025(8) 0.005(6) 0.003(6) 0.000(6)
O9 0.018(6) 0.021(6) 0.005(7) 0.007(5) -0.001(5) 0.002(5)
O10 0.027(7) 0.036(7) 0.030(8) -0.006(7) -0.005(6) 0.008(6)
O11 0.030(7) 0.028(7) 0.029(8) -0.005(6) 0.001(6) -0.002(6)
O12 0.013(6) 0.020(6) 0.020(7) -0.009(6) 0.006(6) -0.003(5)
O13 0.017(6) 0.019(6) 0.012(7) -0.004(6) -0.004(6) -0.001(6)
O14 0.013(6) 0.012(6) 0.013(7) 0.006(5) -0.001(5) -0.004(5)
O15 0.008(6) 0.025(6) 0.015(7) 0.002(6) 0.000(5) -0.005(5)
O16 0.022(7) 0.022(7) 0.021(7) -0.005(6) -0.004(6) 0.007(6)
O17 0.021(7) 0.017(6) 0.012(7) -0.001(6) 0.001(6) 0.003(6)
O18 0.016(6) 0.019(6) 0.005(6) -0.002(5) 0.000(5) 0.009(5)
O19 0.016(6) 0.027(7) 0.024(8) -0.005(6) 0.006(6) 0.004(6)
O20 0.016(5) 0.020(5) 0.017(6) -0.001(4) 0.006(4) -0.008(4)
O21 0.022(7) 0.016(6) 0.017(7) 0.000(6) -0.001(6) -0.004(6)
O22 0.015(6) 0.024(7) 0.015(7) 0.003(6) -0.004(6) -0.005(6)
O23 0.009(6) 0.020(6) 0.016(7) -0.001(6) 0.002(6) 0.003(5)
O24 0.019(7) 0.031(7) 0.021(8) 0.001(6) 0.001(6) -0.003(6)
O25 0.010(6) 0.027(7) 0.007(7) 0.004(6) -0.004(5) 0.004(6)
O26 0.033(7) 0.024(7) 0.026(8) 0.000(6) 0.010(6) -0.011(6)
O27 0.010(6) 0.020(6) 0.014(7) -0.002(6) 0.002(5) -0.009(5)
O28 0.022(7) 0.029(7) 0.020(8) -0.001(6) 0.004(6) 0.002(6)
O29 0.014(6) 0.022(6) 0.017(7) 0.004(6) -0.003(6) 0.011(6)
O30 0.012(6) 0.025(7) 0.024(8) -0.003(6) 0.002(6) 0.002(6)
O31 0.011(6) 0.017(6) 0.020(7) -0.001(6) 0.010(6) 0.001(5)
O32 0.019(6) 0.018(6) 0.027(8) -0.004(6) 0.014(6) -0.001(6)
O33 0.013(6) 0.019(6) 0.019(7) 0.005(6) 0.000(6) 0.005(5)
O34 0.036(8) 0.027(7) 0.025(8) -0.006(6) 0.002(7) 0.002(6)
O35 0.029(7) 0.033(7) 0.029(8) 0.001(7) 0.000(6) -0.001(6)
O36 0.019(7) 0.025(7) 0.025(8) 0.001(6) 0.005(6) -0.005(6)
O37 0.022(7) 0.025(7) 0.020(7) -0.001(6) 0.007(6) 0.004(6)
O38 0.022(7) 0.026(7) 0.032(8) 0.000(6) 0.010(6) 0.008(6)
O39 0.029(7) 0.037(7) 0.020(8) 0.000(6) 0.011(6) 0.002(6)
O40 0.018(7) 0.020(6) 0.033(8) 0.011(6) 0.003(6) 0.005(6)
O41 0.016(6) 0.020(6) 0.024(8) 0.001(6) 0.009(6) 0.002(6)
O42 0.024(7) 0.035(7) 0.036(8) -0.008(7) 0.003(7) -0.006(6)
O43 0.032(7) 0.038(8) 0.038(9) 0.006(7) 0.012(7) -0.010(7)
O44 0.019(7) 0.017(6) 0.030(8) 0.009(6) 0.000(6) 0.007(6)
O45 0.036(7) 0.020(6) 0.020(8) 0.007(6) 0.006(6) -0.003(6)
O46 0.024(5) 0.028(5) 0.022(5) 0.001(4) 0.011(4) -0.003(4)
O47 0.027(6) 0.037(6) 0.028(6) 0.002(5) 0.017(5) -0.006(5)
O48 0.008(6) 0.037(7) 0.023(8) 0.003(6) 0.005(6) -0.005(6)
O49 0.022(7) 0.023(7) 0.034(8) -0.004(6) 0.002(6) -0.001(6)
O50 0.014(5) 0.018(5) 0.014(5) 0.003(4) 0.005(4) 0.000(4)
O51 0.038(8) 0.037(8) 0.033(8) -0.010(7) 0.003(7) -0.002(7)
O52 0.040(8) 0.030(7) 0.031(8) 0.014(7) -0.002(7) -0.007(7)
O53 0.029(7) 0.029(7) 0.020(8) -0.010(6) 0.004(6) -0.007(6)
O54 0.019(6) 0.018(6) 0.013(7) 0.004(6) 0.004(6) 0.001(6)
O55 0.009(6) 0.023(6) 0.022(7) -0.004(6) -0.003(6) 0.006(5)
O56 0.021(7) 0.028(7) 0.013(7) -0.005(6) 0.004(6) 0.002(6)
O57 0.025(7) 0.037(7) 0.027(8) -0.001(6) 0.008(6) 0.002(6)
O58 0.025(7) 0.011(6) 0.027(8) 0.003(6) 0.013(6) 0.001(5)
O59 0.018(7) 0.033(7) 0.028(8) 0.000(6) 0.009(6) 0.002(6)
O60 0.030(7) 0.014(6) 0.026(8) -0.012(6) 0.005(6) 0.001(6)
O61 0.027(7) 0.030(7) 0.024(8) -0.004(6) 0.001(6) 0.007(6)
O62 0.042(8) 0.031(7) 0.017(8) -0.005(6) 0.004(6) 0.006(6)
O63 0.016(6) 0.029(7) 0.027(8) -0.003(6) 0.002(6) -0.001(6)
O64 0.008(6) 0.024(6) 0.009(7) -0.004(6) 0.001(5) -0.005(5)
O65 0.029(7) 0.026(7) 0.034(8) 0.000(6) 0.009(7) 0.013(6)
O66 0.029(7) 0.039(8) 0.034(8) -0.002(7) 0.008(7) 0.009(7)
O67 0.025(7) 0.018(6) 0.022(8) 0.000(6) -0.004(6) 0.002(6)
O68 0.028(7) 0.020(7) 0.030(8) -0.004(6) 0.005(6) 0.002(6)
O69 0.018(6) 0.014(6) 0.014(7) 0.000(5) 0.005(6) 0.000(5)
O70 0.015(6) 0.016(6) 0.023(7) 0.004(6) 0.005(6) -0.003(5)
O71 0.008(4) 0.009(4) 0.009(5) 0.001(4) 0.001(4) 0.002(4)
O72 0.008(4) 0.013(4) 0.012(5) -0.001(4) 0.001(4) 0.005(4)
O73 0.021(7) 0.016(6) 0.016(7) -0.002(6) -0.003(6) 0.005(6)
O74 0.016(6) 0.031(7) 0.021(8) 0.008(6) 0.004(6) 0.009(6)
O75 0.023(7) 0.028(7) 0.028(8) -0.002(6) 0.000(6) 0.004(6)
O76 0.035(7) 0.019(6) 0.030(8) -0.005(6) 0.003(7) 0.004(6)
O77 0.017(6) 0.034(7) 0.017(7) -0.001(6) -0.007(6) 0.001(6)
O78 0.027(7) 0.024(7) 0.023(8) -0.006(6) 0.009(6) 0.000(6)
OW1 0.037(6) 0.029(6) 0.019(6) 0.014(5) 0.000(5) 0.006(5)
OW2 0.033(8) 0.047(8) 0.036(9) 0.004(7) 0.005(7) -0.012(7)
OW3 0.059(9) 0.052(9) 0.067(10) 0.001(8) 0.016(8) 0.005(8)
OW4 0.056(9) 0.037(8) 0.047(9) 0.015(7) 0.020(8) 0.011(7)
OW5 0.029(8) 0.041(8) 0.062(10) 0.022(7) -0.010(7) -0.006(7)
OW6 0.064(10) 0.059(9) 0.063(10) -0.002(8) 0.005(8) 0.018(8)
OW7 0.070(10) 0.068(10) 0.050(10) -0.016(8) -0.001(8) 0.014(8)
OW8 0.075(11) 0.081(11) 0.077(12) 0.009(9) 0.003(9) 0.002(8)
OW9 0.048(12) 0.037(12) 0.037(13) -0.003(9) 0.024(9) 0.003(9)
OW10 0.087(11) 0.080(11) 0.078(12) 0.003(9) 0.007(9) 0.016(9)
OW11 0.089(12) 0.088(12) 0.080(12) 0.001(9) 0.008(9) -0.012(9)
OW12 0.079(11) 0.088(11) 0.082(12) 0.000(9) 0.017(9) -0.022(9)
OW13 0.080(11) 0.084(11) 0.073(12) 0.013(9) 0.011(9) -0.006(9)
OW14 0.038(11) 0.014(10) 0.019(11) 0.008(8) 0.002(9) 0.012(8)
OW15 0.032(11) 0.033(11) 0.021(12) -0.004(9) 0.002(9) -0.007(9)
OW16 0.073(12) 0.057(11) 0.064(13) 0.005(9) 0.002(9) -0.004(9)
OW17 0.035(15) 0.040(15) 0.035(16) 0.006(10) 0.008(10) 0.000(9)
OW18 0.022(12) 0.024(12) 0.026(13) -0.001(9) 0.004(9) -0.003(9)
OW28 0.072(14) 0.068(14) 0.059(14) 0.009(9) 0.016(9) 0.003(9)
OW19 0.043(13) 0.043(13) 0.040(13) -0.012(9) 0.006(9) 0.003(9)
OW20 0.055(14) 0.053(14) 0.052(15) -0.001(9) 0.003(9) -0.006(9)
OW21 0.042(13) 0.045(13) 0.045(13) 0.007(9) 0.016(9) -0.005(9)
OW22 0.032(12) 0.037(12) 0.046(13) -0.007(9) 0.014(9) -0.001(9)

loop_
_atom_type_symbol
_atom_type_description
_atom_type_scat_dispersion_real
_atom_type_scat_dispersion_imag
_atom_type_scat_source
H H 0.0000 0.0000 'International Tables Vol C Tables 4.2.6.8 and 6.1.1.4'
K K 0.2009 0.2494 'International Tables Vol C Tables 4.2.6.8 and 6.1.1.4'
Na Na 0.0362 0.0249 'International Tables Vol C Tables 4.2.6.8 and 6.1.1.4'
Ni Ni 0.3393 1.1124 'International Tables Vol C Tables 4.2.6.8 and 6.1.1.4'
O O 0.0106 0.0060 'International Tables Vol C Tables 4.2.6.8 and 6.1.1.4'
Si Si 0.0817 0.0704 'International Tables Vol C Tables 4.2.6.8 and 6.1.1.4'
W W -0.8490 6.8722 'International Tables Vol C Tables 4.2.6.8 and 6.1.1.4'

loop_
_geom_angle_atom_site_label_1
_geom_angle_atom_site_label_2
_geom_angle_atom_site_label_3
_geom_angle
_geom_angle_site_symmetry_1
_geom_angle_site_symmetry_3
O57 K1 O34 95.0(6) . 4_575
O57 K1 O44 86.5(6) . 1_655
O34 K1 O44 173.1(5) 4_575 1_655
O57 K1 OW6 151.2(7) . .
O34 K1 OW6 77.8(6) 4_575 .
O44 K1 OW6 97.6(6) 1_655 .
O57 K1 OW2 80.4(6) . 2_645
O34 K1 OW2 70.2(5) 4_575 2_645
O44 K1 OW2 103.4(5) 1_655 2_645
OW6 K1 OW2 70.9(7) . 2_645
O57 K1 O29 114.8(5) . 1_655
O34 K1 O29 92.9(5) 4_575 1_655
O44 K1 O29 92.6(5) 1_655 1_655
OW6 K1 O29 93.6(7) . 1_655
OW2 K1 O29 158.8(6) 2_645 1_655
O57 K1 O7 73.9(5) . 1_655
O34 K1 O7 132.0(5) 4_575 1_655
O44 K1 O7 54.9(4) 1_655 1_655
OW6 K1 O7 131.2(6) . 1_655
OW2 K1 O7 146.8(6) 2_645 1_655
O29 K1 O7 54.4(5) 1_655 1_655
O57 K1 O56 135.6(5) . 1_655
O34 K1 O56 126.1(6) 4_575 1_655
O44 K1 O56 54.9(5) 1_655 1_655
OW6 K1 O56 65.1(6) . 1_655
OW2 K1 O56 125.5(5) 2_645 1_655
O29 K1 O56 54.3(4) 1_655 1_655
O7 K1 O56 66.2(4) 1_655 1_655
O57 K1 W13 139.4(4) . 1_655
O34 K1 W13 102.7(4) 4_575 1_655
O44 K1 W13 80.3(4) 1_655 1_655
OW6 K1 W13 69.1(5) . 1_655
OW2 K1 W13 140.0(5) 2_645 1_655
O29 K1 W13 29.3(3) 1_655 1_655
O7 K1 W13 67.1(3) 1_655 1_655
O56 K1 W13 28.9(3) 1_655 1_655
O57 K1 W10 69.7(4) . 1_655
O34 K1 W10 156.8(4) 4_575 1_655
O44 K1 W10 29.3(3) 1_655 1_655
OW6 K1 W10 123.9(5) . 1_655
OW2 K1 W10 121.5(5) 2_645 1_655
O29 K1 W10 78.9(3) 1_655 1_655
O7 K1 W10 28.5(3) 1_655 1_655
O56 K1 W10 65.9(3) 1_655 1_655
W13 K1 W10 80.78(11) 1_655 1_655
O57 K1 W11 116.2(4) . 1_655
O34 K1 W11 148.1(5) 4_575 1_655
O44 K1 W11 29.7(4) 1_655 1_655
OW6 K1 W11 71.6(5) . 1_655
OW2 K1 W11 106.8(4) 2_645 1_655
O29 K1 W11 80.5(3) 1_655 1_655
O7 K1 W11 67.8(3) 1_655 1_655
O56 K1 W11 29.6(3) 1_655 1_655
W13 K1 W11 58.25(8) 1_655 1_655
W10 K1 W11 52.35(8) 1_655 1_655
O57 K1 W14 88.2(4) . 1_655
O34 K1 W14 107.4(4) 4_575 1_655
O44 K1 W14 79.3(3) 1_655 1_655
OW6 K1 W14 120.6(6) . 1_655
OW2 K1 W14 168.0(4) 2_645 1_655
O29 K1 W14 29.0(3) 1_655 1_655
O7 K1 W14 28.5(3) 1_655 1_655
O56 K1 W14 65.7(3) 1_655 1_655
W13 K1 W14 51.80(8) 1_655 1_655
W10 K1 W14 56.51(9) 1_655 1_655
W11 K1 W14 81.52(11) 1_655 1_655
O48 K2 O10 97.0(6) . 4_576
O48 K2 O55 78.8(5) . 1_455
O10 K2 O55 172.1(6) 4_576 1_455
O48 K2 O20 123.0(6) . 1_455
O10 K2 O20 96.1(6) 4_576 1_455
O55 K2 O20 91.8(5) 1_455 1_455
O48 K2 O19 132.8(5) . 1_455
O10 K2 O19 129.8(6) 4_576 1_455
O55 K2 O19 55.5(5) 1_455 1_455
O20 K2 O19 55.0(4) 1_455 1_455
O48 K2 OW8 139.4(7) . 4_576
O10 K2 OW8 76.5(7) 4_576 4_576
O55 K2 OW8 102.3(7) 1_455 4_576
O20 K2 OW8 97.6(7) 1_455 4_576
O19 K2 OW8 69.3(7) 1_455 4_576
O48 K2 O9 78.0(5) . 1_455
O10 K2 O9 131.7(6) 4_576 1_455
O55 K2 O9 54.3(4) 1_455 1_455
O20 K2 O9 53.0(5) 1_455 1_455
O19 K2 O9 66.6(5) 1_455 1_455
OW8 K2 O9 135.8(7) 4_576 1_455
O48 K2 OW12 75.7(7) . 1_455
O10 K2 OW12 69.7(7) 4_576 1_455
O55 K2 OW12 102.7(6) 1_455 1_455
O20 K2 OW12 158.8(7) 1_455 1_455
O19 K2 OW12 121.9(6) 1_455 1_455
OW8 K2 OW12 64.4(8) 4_576 1_455
O9 K2 OW12 148.1(7) 1_455 1_455
O48 K2 W6 108.8(4) . 1_455
O10 K2 W6 151.1(5) 4_576 1_455
O55 K2 W6 30.7(4) 1_455 1_455
O20 K2 W6 81.1(3) 1_455 1_455
O19 K2 W6 29.8(3) 1_455 1_455
OW8 K2 W6 75.3(6) 4_576 1_455
O9 K2 W6 68.6(3) 1_455 1_455
OW12 K2 W6 103.5(5) 1_455 1_455
O48 K2 W1 145.6(4) . 1_455
O10 K2 W1 105.3(5) 4_576 1_455
O55 K2 W1 81.5(3) 1_455 1_455
O20 K2 W1 30.1(3) 1_455 1_455
O19 K2 W1 29.7(3) 1_455 1_455
OW8 K2 W1 72.4(6) 4_576 1_455
O9 K2 W1 67.6(3) 1_455 1_455
OW12 K2 W1 136.6(6) 1_455 1_455
W6 K2 W1 59.35(10) 1_455 1_455
O48 K2 W5 68.3(4) . 1_455
O10 K2 W5 155.1(5) 4_576 1_455
O55 K2 W5 28.3(3) 1_455 1_455
O20 K2 W5 77.4(4) 1_455 1_455
O19 K2 W5 65.7(4) 1_455 1_455
OW8 K2 W5 127.8(6) 4_576 1_455
O9 K2 W5 28.5(3) 1_455 1_455
OW12 K2 W5 122.1(6) 1_455 1_455
W6 K2 W5 52.49(9) 1_455 1_455
W1 K2 W5 81.09(12) 1_455 1_455
O48 K2 W3 96.3(4) . 1_455
O10 K2 W3 109.5(5) 4_576 1_455
O55 K2 W3 77.7(3) 1_455 1_455
O20 K2 W3 27.9(3) 1_455 1_455
O19 K2 W3 65.3(3) 1_455 1_455
OW8 K2 W3 123.8(6) 4_576 1_455
O9 K2 W3 27.5(3) 1_455 1_455
OW12 K2 W3 171.6(6) 1_455 1_455
W6 K2 W3 81.15(12) 1_455 1_455
W1 K2 W3 51.79(9) 1_455 1_455
W5 K2 W3 55.29(10) 1_455 1_455
O47 K3 O24 132.1(6) . 4_576
O47 K3 O30 112.7(6) . 4_576
O24 K3 O30 55.7(5) 4_576 4_576
O47 K3 O41 83.0(5) . 4_576
O24 K3 O41 55.9(5) 4_576 4_576
O30 K3 O41 95.2(5) 4_576 4_576
O47 K3 O33 57.5(5) . .
O24 K3 O33 170.4(5) 4_576 .
O30 K3 O33 123.5(5) 4_576 .
O41 K3 O33 131.7(5) 4_576 .
O47 K3 OW20 82.4(9) . 4_576
O24 K3 OW20 117.5(10) 4_576 4_576
O30 K3 OW20 164.4(9) 4_576 4_576
O41 K3 OW20 90.4(10) 4_576 4_576
O33 K3 OW20 60.5(9) . 4_576
O47 K3 O34 110.4(5) . .
O24 K3 O34 115.9(5) 4_576 .
O30 K3 O34 92.2(5) 4_576 .
O41 K3 O34 160.7(5) 4_576 .
O33 K3 O34 54.8(5) . .
OW20 K3 O34 78.3(10) 4_576 .
O47 K3 OW21 145.9(9) . 4_576
O24 K3 OW21 64.4(9) 4_576 4_576
O30 K3 OW21 101.0(8) 4_576 4_576
O41 K3 OW21 89.2(8) 4_576 4_576
O33 K3 OW21 107.9(9) . 4_576
OW20 K3 OW21 64.4(11) 4_576 4_576
O34 K3 OW21 72.0(8) . 4_576
O47 K3 O3 71.6(5) . 4_576
O24 K3 O3 66.5(5) 4_576 4_576
O30 K3 O3 52.8(4) 4_576 4_576
O41 K3 O3 58.4(4) 4_576 4_576
O33 K3 O3 121.5(5) . 4_576
OW20 K3 O3 140.8(9) 4_576 4_576
O34 K3 O3 138.0(5) . 4_576
OW21 K3 O3 130.6(9) 4_576 4_576
O47 K3 W5 138.5(5) . 4_576
O24 K3 W5 29.2(3) 4_576 4_576
O30 K3 W5 31.4(3) 4_576 4_576
O41 K3 W5 82.5(4) 4_576 4_576
O33 K3 W5 145.4(4) . 4_576
OW20 K3 W5 136.2(9) 4_576 4_576
O34 K3 W5 94.9(4) . 4_576
OW21 K3 W5 72.3(8) 4_576 4_576
O3 K3 W5 67.7(3) 4_576 4_576
O47 K3 W1 83.0(4) . .
O24 K3 W1 142.2(4) 4_576 .
O30 K3 W1 102.5(4) 4_576 .
O41 K3 W1 160.6(4) 4_576 .
O33 K3 W1 29.4(3) . .
OW20 K3 W1 74.5(9) 4_576 .
O34 K3 W1 27.4(3) . .
OW21 K3 W1 95.0(8) 4_576 .
O3 K3 W1 128.4(4) 4_576 .
W5 K3 W1 116.84(19) 4_576 .
O47 K3 W8 25.5(4) . .
O24 K3 W8 157.6(4) 4_576 .
O30 K3 W8 122.3(4) 4_576 .
O41 K3 W8 104.9(4) 4_576 .
O33 K3 W8 32.0(3) . .
OW20 K3 W8 69.8(8) 4_576 .
O34 K3 W8 85.9(4) . .
OW21 K3 W8 132.0(8) 4_576 .
O3 K3 W8 94.3(4) 4_576 .
W5 K3 W8 153.7(3) 4_576 .
W1 K3 W8 58.81(11) . .
OW15 K4 O32 121.0(9) . .
OW15 K4 O21 145.7(9) . .
O32 K4 O21 56.3(5) . .
OW15 K4 O58 79.1(8) . 2
O32 K4 O58 159.7(5) . 2
O21 K4 O58 106.1(5) . 2
OW15 K4 O8 95.5(9) . .
O32 K4 O8 96.0(5) . .
O21 K4 O8 54.3(5) . .
O58 K4 O8 78.0(5) 2 .
OW15 K4 OW22 108.0(11) . 2
O32 K4 OW22 89.4(9) . 2
O21 K4 OW22 106.1(8) . 2
O58 K4 OW22 86.3(8) 2 2
O8 K4 OW22 148.7(8) . 2
OW15 K4 O61 81.0(9) . .
O32 K4 O61 61.7(5) . .
O21 K4 O61 68.1(5) . .
O58 K4 O61 124.6(5) 2 .
O8 K4 O61 53.2(5) . .
OW22 K4 O61 149.2(9) 2 .
OW15 K4 O76 75.3(8) . 2
O32 K4 O76 61.2(5) . 2
O21 K4 O76 117.1(5) . 2
O58 K4 O76 133.3(5) 2 2
O8 K4 O76 142.2(5) . 2
OW22 K4 O76 66.1(8) 2 2
O61 K4 O76 89.1(5) . 2
OW15 K4 W16 145.9(8) . .
O32 K4 W16 26.9(3) . .
O21 K4 W16 32.6(3) . .
O58 K4 W16 133.0(4) 2 .
O8 K4 W16 83.2(4) . .
OW22 K4 W16 88.2(8) 2 .
O61 K4 W16 71.0(4) . .
O76 K4 W16 85.0(4) 2 .
OW15 K4 W14 125.1(8) . .
O32 K4 W14 81.6(3) . .
O21 K4 W14 28.0(3) . .
O58 K4 W14 84.1(3) 2 .
O8 K4 W14 29.6(3) . .
OW22 K4 W14 122.6(7) 2 .
O61 K4 W14 66.8(4) . .
O76 K4 W14 142.3(4) 2 .
W16 K4 W14 60.44(11) . .
OW15 K4 Ni4 96.8(8) . .
O32 K4 Ni4 31.0(3) . .
O21 K4 Ni4 64.6(3) . .
O58 K4 Ni4 156.2(4) 2 .
O8 K4 Ni4 79.1(3) . .
OW22 K4 Ni4 117.0(8) 2 .
O61 K4 Ni4 32.3(4) . .
O76 K4 Ni4 66.1(3) 2 .
W16 K4 Ni4 49.40(10) . .
W14 K4 Ni4 79.22(14) . .
OW15 K4 W15 79.7(8) . .
O32 K4 W15 82.9(4) . .
O21 K4 W15 66.1(4) . .
O58 K4 W15 99.5(4) 2 .
O8 K4 W15 29.7(3) . .
OW22 K4 W15 171.2(8) 2 .
O61 K4 W15 25.8(3) . .
O76 K4 W15 113.2(4) 2 .
W16 K4 W15 83.05(14) . .
W14 K4 W15 52.19(10) . .
Ni4 K4 W15 56.82(12) . .
OW16 K5 OW2 75.2(8) . .
OW16 K5 OW3 152.1(9) . 2
OW2 K5 OW3 77.0(7) . 2
OW16 K5 O60 105.6(8) . .
OW2 K5 O60 170.7(6) . .
OW3 K5 O60 101.5(6) 2 .
OW16 K5 O4 108.1(10) . 2
OW2 K5 O4 110.8(6) . 2
OW3 K5 O4 84.0(6) 2 2
O60 K5 O4 77.9(5) . 2
OW16 K5 OW11 97.6(10) . 3_676
OW2 K5 OW11 73.4(7) . 3_676
OW3 K5 OW11 71.9(8) 2 3_676
O60 K5 OW11 97.4(7) . 3_676
O4 K5 OW11 154.2(8) 2 3_676
OW16 K5 W7 103.0(7) . .
OW2 K5 W7 144.4(5) . .
OW3 K5 W7 98.2(5) 2 .
O60 K5 W7 26.3(3) . .
O4 K5 W7 103.5(4) 2 .
OW11 K5 W7 71.7(6) 3_676 .
OW16 K5 K1 95.5(7) . 2_655
OW2 K5 K1 43.6(4) . 2_655
OW3 K5 K1 65.2(5) 2 2_655
O60 K5 K1 144.1(4) . 2_655
O4 K5 K1 67.9(4) 2 2_655
OW11 K5 K1 108.4(6) 3_676 2_655
W7 K5 K1 161.4(3) . 2_655
OW16 K5 Na1 61.6(8) . 3_676
OW2 K5 Na1 62.5(4) . 3_676
OW3 K5 Na1 102.9(5) 2 3_676
O60 K5 Na1 109.4(4) . 3_676
O4 K5 Na1 168.3(5) 2 3_676
OW11 K5 Na1 36.2(6) 3_676 3_676
W7 K5 Na1 85.0(2) . 3_676
K1 K5 Na1 106.2(2) 2_655 3_676
O37 K6 O25 58.0(5) . .
O37 K6 O39 79.3(5) . 4_576
O25 K6 O39 130.2(6) . 4_576
O37 K6 O11 127.5(6) . 4_576
O25 K6 O11 170.7(6) . 4_576
O39 K6 O11 58.8(5) 4_576 4_576
O37 K6 O10 159.4(6) . 4_576
O25 K6 O10 115.6(5) . 4_576
O39 K6 O10 113.1(6) 4_576 4_576
O11 K6 O10 56.3(5) 4_576 4_576
O37 K6 O22 94.9(5) . .
O25 K6 O22 54.8(5) . .
O39 K6 O22 111.1(6) 4_576 .
O11 K6 O22 127.4(5) 4_576 .
O10 K6 O22 95.6(5) 4_576 .
O37 K6 OW19 90.9(9) . 4_576
O25 K6 OW19 115.3(9) . 4_576
O39 K6 OW19 87.3(8) 4_576 4_576
O11 K6 OW19 59.6(8) 4_576 4_576
O10 K6 OW19 74.0(9) 4_576 4_576
O22 K6 OW19 161.4(9) . 4_576
O37 K6 O27 57.7(4) . .
O25 K6 O27 66.7(4) . .
O39 K6 O27 69.4(5) 4_576 .
O11 K6 O27 122.3(5) 4_576 .
O10 K6 O27 141.1(5) 4_576 .
O22 K6 O27 52.1(4) . .
OW19 K6 O27 143.0(8) 4_576 .
O37 K6 W13 156.9(5) . 4_576
O25 K6 W13 143.0(4) . 4_576
O39 K6 W13 84.8(4) 4_576 4_576
O11 K6 W13 30.1(4) 4_576 4_576
O10 K6 W13 28.3(3) 4_576 4_576
O22 K6 W13 106.5(4) . 4_576
OW19 K6 W13 71.6(8) 4_576 4_576
O27 K6 W13 131.0(4) . 4_576
O37 K6 W16 28.9(3) . .
O25 K6 W16 33.9(3) . .
O39 K6 W16 108.2(4) 4_576 .
O11 K6 W16 147.6(5) 4_576 .
O10 K6 W16 135.5(4) 4_576 .
O22 K6 W16 84.5(4) . .
OW19 K6 W16 92.3(8) 4_576 .
O27 K6 W16 69.8(3) . .
W13 K6 W16 159.1(3) 4_576 .
O37 K6 W10 83.0(4) . .
O25 K6 W10 28.1(3) . .
O39 K6 W10 136.0(5) 4_576 .
O11 K6 W10 149.2(4) 4_576 .
O10 K6 W10 97.1(4) 4_576 .
O22 K6 W10 31.2(3) . .
OW19 K6 W10 133.1(8) 4_576 .
O27 K6 W10 67.1(3) . .
W13 K6 W10 119.9(2) 4_576 .
W16 K6 W10 61.80(13) . .
O37 K6 W18 101.0(4) . 4_576
O25 K6 W18 156.2(4) . 4_576
O39 K6 W18 26.0(4) 4_576 4_576
O11 K6 W18 32.7(4) 4_576 4_576
O10 K6 W18 88.0(4) 4_576 4_576
O22 K6 W18 123.1(4) . 4_576
OW19 K6 W18 72.8(8) 4_576 4_576
O27 K6 W18 93.1(3) . 4_576
W13 K6 W18 60.04(12) 4_576 4_576
W16 K6 W18 128.8(2) . 4_576
W10 K6 W18 154.0(3) . 4_576
OW11 Na1 O51 133.7(9) . .
OW11 Na1 O42 100.7(8) . 3_676
O51 Na1 O42 88.1(7) . 3_676
OW11 Na1 O62 81.7(8) . 4_576
O51 Na1 O62 83.4(6) . 4_576
O42 Na1 O62 170.2(8) 3_676 4_576
OW11 Na1 Na3 48.8(8) . 3_576
O51 Na1 Na3 154.9(6) . 3_576
O42 Na1 Na3 116.8(5) 3_676 3_576
O62 Na1 Na3 72.0(5) 4_576 3_576
OW11 Na1 K5 42.7(7) . 3_676
O51 Na1 K5 96.4(5) . 3_676
O42 Na1 K5 79.6(5) 3_676 3_676
O62 Na1 K5 96.2(5) 4_576 3_676
Na3 Na1 K5 91.5(3) 3_576 3_676
O76 Na2 O32 63.1(5) . 2_545
O76 Na2 W16 91.1(5) . 2_545
O32 Na2 W16 28.7(3) 2_545 2_545
O76 Na2 K4 48.0(4) . 2_545
O32 Na2 K4 40.4(4) 2_545 2_545
W16 Na2 K4 55.7(2) 2_545 2_545
O66 Na3 O78 170.2(8) . 2
O66 Na3 O58 84.9(6) . 2
O78 Na3 O58 92.0(6) 2 2
O66 Na3 W6 157.6(7) . 2
O78 Na3 W6 29.9(4) 2 2
O58 Na3 W6 84.2(4) 2 2
O66 Na3 Na1 102.1(6) . 3_576
O78 Na3 Na1 71.5(5) 2 3_576
O58 Na3 Na1 119.8(6) 2 3_576
W6 Na3 Na1 100.4(4) 2 3_576
O66 Na3 K4 61.9(5) . .
O78 Na3 K4 110.4(5) 2 .
O58 Na3 K4 38.2(4) 2 .
W6 Na3 K4 117.0(3) 2 .
Na1 Na3 K4 93.3(4) 3_576 .
OW15 Na4 O75 96.9(10) . .
OW15 Na4 O45 77.2(9) . 2
O75 Na4 O45 114.3(8) . 2
OW15 Na4 O61 81.5(9) . .
O75 Na4 O61 63.1(6) . .
O45 Na4 O61 158.0(8) 2 .
OW15 Na4 OW17 91.1(9) . .
O75 Na4 OW17 167.1(7) . .
O45 Na4 OW17 77.3(5) 2 .
O61 Na4 OW17 108.4(6) . .
OW15 Na4 K4 39.2(8) . .
O75 Na4 K4 66.8(5) . .
O45 Na4 K4 112.0(6) 2 .
O61 Na4 K4 46.1(4) . .
OW17 Na4 K4 115.3(5) . .
O3 Ni1 O41 95.8(6) . .
O3 Ni1 O50 89.1(6) . .
O41 Ni1 O50 174.3(6) . .
O3 Ni1 O36 176.9(7) . .
O41 Ni1 O36 87.0(6) . .
O50 Ni1 O36 88.1(6) . .
O3 Ni1 O74 91.9(7) . .
O41 Ni1 O74 90.3(7) . .
O50 Ni1 O74 92.5(6) . .
O36 Ni1 O74 89.5(6) . .
O3 Ni1 O17 92.8(6) . .
O41 Ni1 O17 80.5(7) . .
O50 Ni1 O17 96.4(6) . .
O36 Ni1 O17 86.3(6) . .
O74 Ni1 O17 170.0(6) . .
O3 Ni1 K3 53.3(5) . 4_575
O41 Ni1 K3 44.5(5) . 4_575
O50 Ni1 K3 141.0(4) . 4_575
O36 Ni1 K3 129.7(5) . 4_575
O74 Ni1 K3 80.3(5) . 4_575
O17 Ni1 K3 95.5(4) . 4_575
O59 Ni2 O31 90.9(7) . .
O59 Ni2 O60 93.0(7) . .
O31 Ni2 O60 174.3(6) . .
O59 Ni2 O35 91.1(7) . .
O31 Ni2 O35 91.7(6) . .
O60 Ni2 O35 92.4(7) . .
O59 Ni2 O17 93.6(6) . .
O31 Ni2 O17 95.6(6) . .
O60 Ni2 O17 80.0(6) . .
O35 Ni2 O17 171.3(7) . .
O59 Ni2 O36 178.8(7) . .
O31 Ni2 O36 89.0(6) . .
O60 Ni2 O36 87.0(7) . .
O35 Ni2 O36 90.2(7) . .
O17 Ni2 O36 85.2(6) . .
O31 Ni3 O49 173.1(7) . .
O31 Ni3 O50 97.3(6) . .
O49 Ni3 O50 87.7(7) . .
O31 Ni3 O18 94.1(6) . .
O49 Ni3 O18 91.0(6) . .
O50 Ni3 O18 86.0(6) . .
O31 Ni3 O46 86.1(6) . .
O49 Ni3 O46 88.6(7) . .
O50 Ni3 O46 174.8(6) . .
O18 Ni3 O46 97.7(6) . .
O31 Ni3 O16 95.2(6) . .
O49 Ni3 O16 79.3(6) . .
O50 Ni3 O16 97.7(6) . .
O18 Ni3 O16 169.5(6) . .
O46 Ni3 O16 78.0(7) . .
O31 Ni3 Ni6 97.4(4) . .
O49 Ni3 Ni6 89.5(5) . .
O50 Ni3 Ni6 42.9(4) . .
O18 Ni3 Ni6 43.1(4) . .
O46 Ni3 Ni6 140.7(5) . .
O16 Ni3 Ni6 139.8(5) . .
O23 Ni4 O32 176.7(6) . .
O23 Ni4 O61 89.2(7) . .
O32 Ni4 O61 93.0(7) . .
O23 Ni4 O73 89.8(6) . .
O32 Ni4 O73 87.9(7) . .
O61 Ni4 O73 178.6(6) . .
O23 Ni4 O75 90.6(6) . .
O32 Ni4 O75 91.8(6) . .
O61 Ni4 O75 91.2(7) . .
O73 Ni4 O75 89.7(7) . .
O23 Ni4 O69 97.9(6) . .
O32 Ni4 O69 79.6(6) . .
O61 Ni4 O69 92.5(7) . .
O73 Ni4 O69 86.7(6) . .
O75 Ni4 O69 170.8(7) . .
O23 Ni4 K4 138.2(5) . .
O32 Ni4 K4 44.7(5) . .
O61 Ni4 K4 51.3(5) . .
O73 Ni4 K4 129.9(5) . .
O75 Ni4 K4 78.8(5) . .
O69 Ni4 K4 97.1(4) . .
O27 Ni5 O18 91.6(6) . .
O27 Ni5 O37 93.5(6) . .
O18 Ni5 O37 174.0(7) . .
O27 Ni5 O77 93.0(7) . .
O18 Ni5 O77 93.4(6) . .
O37 Ni5 O77 89.6(7) . .
O27 Ni5 O73 177.3(7) . .
O18 Ni5 O73 86.0(6) . .
O37 Ni5 O73 88.8(6) . .
O77 Ni5 O73 88.4(6) . .
O27 Ni5 O69 93.4(6) . .
O18 Ni5 O69 96.2(6) . .
O37 Ni5 O69 80.3(6) . .
O77 Ni5 O69 168.3(6) . .
O73 Ni5 O69 85.6(6) . .
O27 Ni5 K6 54.3(5) . .
O18 Ni5 K6 145.0(5) . .
O37 Ni5 K6 40.7(5) . .
O77 Ni5 K6 82.0(5) . .
O73 Ni5 K6 128.3(5) . .
O69 Ni5 K6 93.9(4) . .
O50 Ni6 O67 91.6(6) . .
O50 Ni6 O18 86.9(6) . .
O67 Ni6 O18 87.5(7) . .
O50 Ni6 O23 93.8(6) . .
O67 Ni6 O23 172.4(6) . .
O18 Ni6 O23 98.0(6) . .
O50 Ni6 O13 96.2(6) . .
O67 Ni6 O13 87.8(7) . .
O18 Ni6 O13 174.4(6) . .
O23 Ni6 O13 86.4(6) . .
O50 Ni6 O71 169.4(6) . .
O67 Ni6 O71 78.6(6) . .
O18 Ni6 O71 96.7(6) . .
O23 Ni6 O71 95.6(5) . .
O13 Ni6 O71 79.4(6) . .
O50 Ni6 Ni3 43.4(5) . .
O67 Ni6 Ni3 89.8(5) . .
O18 Ni6 Ni3 43.6(4) . .
O23 Ni6 Ni3 97.8(4) . .
O13 Ni6 Ni3 139.5(4) . .
O71 Ni6 Ni3 139.4(4) . .
O17 Si1 O16 110.8(8) . .
O17 Si1 O15 111.0(8) . .
O16 Si1 O15 108.2(9) . .
O17 Si1 O14 110.5(9) . .
O16 Si1 O14 110.2(8) . .
O15 Si1 O14 106.1(8) . .
O69 Si2 O71 111.6(8) . .
O69 Si2 O70 109.6(9) . .
O71 Si2 O70 109.1(8) . .
O69 Si2 O72 108.9(8) . .
O71 Si2 O72 109.8(8) . .
O70 Si2 O72 107.8(8) . .
O34 W1 O33 102.7(8) . .
O34 W1 O2 99.9(8) . .
O33 W1 O2 88.4(7) . .
O34 W1 O19 100.4(8) . .
O33 W1 O19 90.5(7) . .
O2 W1 O19 159.5(7) . .
O34 W1 O20 100.5(8) . .
O33 W1 O20 156.7(7) . .
O2 W1 O20 87.1(7) . .
O19 W1 O20 85.9(7) . .
O34 W1 O15 173.6(7) . .
O33 W1 O15 83.0(6) . .
O2 W1 O15 77.1(7) . .
O19 W1 O15 82.5(6) . .
O20 W1 O15 73.8(6) . .
O34 W1 K3 56.5(6) . .
O33 W1 K3 51.0(5) . .
O2 W1 K3 77.5(6) . .
O19 W1 K3 117.0(5) . .
O20 W1 K3 148.6(5) . .
O15 W1 K3 127.3(4) . .
O34 W1 K2 82.1(6) . 1_655
O33 W1 K2 137.3(5) . 1_655
O2 W1 K2 133.1(5) . 1_655
O19 W1 K2 47.5(5) . 1_655
O20 W1 K2 47.3(5) . 1_655
O15 W1 K2 95.9(4) . 1_655
K3 W1 K2 134.30(17) . 1_655
O51 W2 O59 102.2(9) . .
O51 W2 O68 104.2(8) . .
O59 W2 O68 94.3(7) . .
O51 W2 O53 98.4(8) . .
O59 W2 O53 94.0(7) . .
O68 W2 O53 153.6(7) . .
O51 W2 O2 95.7(8) . .
O59 W2 O2 162.0(7) . .
O68 W2 O2 83.2(7) . .
O53 W2 O2 81.3(7) . .
O51 W2 O15 167.9(7) . .
O59 W2 O15 87.8(7) . .
O68 W2 O15 81.5(6) . .
O53 W2 O15 73.9(6) . .
O2 W2 O15 74.2(6) . .
O42 W3 O26 103.9(8) . .
O42 W3 O9 101.7(8) . .
O26 W3 O9 88.9(7) . .
O42 W3 O53 95.7(8) . .
O26 W3 O53 91.4(8) . .
O9 W3 O53 162.1(7) . .
O42 W3 O20 98.9(8) . .
O26 W3 O20 157.1(6) . .
O9 W3 O20 84.2(6) . .
O53 W3 O20 88.6(7) . .
O42 W3 O15 168.0(8) . .
O26 W3 O15 84.5(6) . .
O9 W3 O15 86.8(6) . .
O53 W3 O15 75.4(6) . .
O20 W3 O15 73.3(5) . .
O42 W3 K2 88.6(6) . 1_655
O26 W3 K2 134.6(6) . 1_655
O9 W3 K2 45.6(4) . 1_655
O53 W3 K2 131.2(5) . 1_655
O20 W3 K2 42.9(5) . 1_655
O15 W3 K2 91.4(4) . 1_655
O62 W4 O3 103.4(8) . .
O62 W4 O30 100.0(8) . .
O3 W4 O30 94.6(7) . .
O62 W4 O12 103.1(8) . .
O3 W4 O12 92.8(7) . .
O30 W4 O12 153.2(7) . .
O62 W4 O78 96.1(7) . .
O3 W4 O78 160.5(7) . .
O30 W4 O78 83.0(7) . .
O12 W4 O78 81.4(7) . .
O62 W4 O14 167.7(7) . .
O3 W4 O14 87.5(6) . .
O30 W4 O14 73.1(6) . .
O12 W4 O14 81.6(6) . .
O78 W4 O14 73.2(6) . .
O62 W4 K3 89.9(6) . 4_575
O3 W4 K3 54.4(6) . 4_575
O30 W4 K3 45.0(5) . 4_575
O12 W4 K3 147.0(5) . 4_575
O78 W4 K3 127.8(5) . 4_575
O14 W4 K3 92.0(4) . 4_575
O57 W5 O24 102.7(8) . .
O57 W5 O9 101.7(8) . .
O24 W5 O9 88.7(7) . .
O57 W5 O30 96.9(8) . .
O24 W5 O30 88.7(7) . .
O9 W5 O30 161.3(7) . .
O57 W5 O55 100.1(7) . .
O24 W5 O55 157.3(7) . .
O9 W5 O55 86.0(6) . .
O30 W5 O55 89.3(6) . .
O57 W5 O14 168.8(7) . .
O24 W5 O14 83.9(6) . .
O9 W5 O14 87.3(6) . .
O30 W5 O14 74.0(6) . .
O55 W5 O14 73.8(6) . .
O57 W5 K3 80.4(6) . 4_575
O24 W5 K3 47.8(6) . 4_575
O9 W5 K3 134.7(4) . 4_575
O30 W5 K3 50.3(5) . 4_575
O55 W5 K3 138.9(5) . 4_575
O14 W5 K3 98.0(4) . 4_575
O57 W5 K2 89.1(6) . 1_655
O24 W5 K2 135.9(6) . 1_655
O9 W5 K2 47.2(4) . 1_655
O30 W5 K2 132.4(5) . 1_655
O55 W5 K2 43.3(5) . 1_655
O14 W5 K2 92.4(4) . 1_655
K3 W5 K2 169.48(16) 4_575 1_655
O65 W6 O28 103.3(8) . .
O65 W6 O78 98.3(8) . .
O28 W6 O78 88.7(7) . .
O65 W6 O19 101.9(8) . .
O28 W6 O19 91.3(7) . .
O78 W6 O19 159.2(7) . .
O65 W6 O55 98.8(7) . .
O28 W6 O55 157.7(7) . .
O78 W6 O55 85.7(7) . .
O19 W6 O55 86.5(7) . .
O65 W6 O14 170.4(7) . .
O28 W6 O14 84.8(6) . .
O78 W6 O14 76.5(6) . .
O19 W6 O14 82.8(6) . .
O55 W6 O14 72.9(5) . .
O65 W6 Na3 68.1(6) . 2_545
O28 W6 Na3 61.3(5) . 2_545
O78 W6 Na3 49.1(6) . 2_545
O19 W6 Na3 145.5(6) . 2_545
O55 W6 Na3 127.0(5) . 2_545
O14 W6 Na3 112.6(4) . 2_545
O65 W6 K2 81.7(6) . 1_655
O28 W6 K2 138.7(5) . 1_655
O78 W6 K2 131.7(5) . 1_655
O19 W6 K2 48.2(5) . 1_655
O55 W6 K2 47.3(5) . 1_655
O14 W6 K2 95.7(4) . 1_655
Na3 W6 K2 148.4(2) 2_545 1_655
O43 W7 O60 101.6(8) . .
O43 W7 O41 101.5(8) . .
O60 W7 O41 99.4(7) . .
O43 W7 O24 97.2(8) . .
O60 W7 O24 157.9(8) . .
O41 W7 O24 87.9(7) . .
O43 W7 O26 96.8(8) . .
O60 W7 O26 87.6(7) . .
O41 W7 O26 158.6(7) . .
O24 W7 O26 78.8(7) . .
O43 W7 O17 178.7(7) . .
O60 W7 O17 79.3(6) . .
O41 W7 O17 79.3(6) . .
O24 W7 O17 81.7(6) . .
O26 W7 O17 82.1(6) . .
O43 W7 K3 83.0(7) . 4_575
O60 W7 K3 146.8(5) . 4_575
O41 W7 K3 47.9(5) . 4_575
O24 W7 K3 47.0(5) . 4_575
O26 W7 K3 124.9(5) . 4_575
O17 W7 K3 96.8(4) . 4_575
O43 W7 K5 66.5(7) . .
O60 W7 K5 45.0(5) . .
O41 W7 K5 132.1(5) . .
O24 W7 K5 137.9(5) . .
O26 W7 K5 65.9(5) . .
O17 W7 K5 113.7(4) . .
K3 W7 K5 149.28(19) 4_575 .
O47 W8 O46 103.2(8) . .
O47 W8 O68 100.1(8) . .
O46 W8 O68 90.8(7) . .
O47 W8 O54 99.3(7) . .
O46 W8 O54 94.2(7) . .
O68 W8 O54 158.3(7) . .
O47 W8 O33 94.5(7) . .
O46 W8 O33 162.2(7) . .
O68 W8 O33 84.8(7) . .
O54 W8 O33 84.0(6) . .
O47 W8 O16 174.6(7) . .
O46 W8 O16 79.6(7) . .
O68 W8 O16 84.4(7) . .
O54 W8 O16 75.7(6) . .
O33 W8 O16 82.8(6) . .
O47 W8 K3 43.3(6) . .
O46 W8 K3 146.5(6) . .
O68 W8 K3 95.8(6) . .
O54 W8 K3 91.7(5) . .
O33 W8 K3 51.3(5) . .
O16 W8 K3 133.7(4) . .
O58 W9 O49 102.3(7) . .
O58 W9 O12 100.4(7) . .
O49 W9 O12 93.4(8) . .
O58 W9 O54 100.2(7) . .
O49 W9 O54 93.1(8) . .
O12 W9 O54 156.5(6) . .
O58 W9 O28 96.4(7) . .
O49 W9 O28 161.3(7) . .
O12 W9 O28 84.5(7) . .
O54 W9 O28 82.2(7) . .
O58 W9 O16 174.2(7) . .
O49 W9 O16 79.1(6) . .
O12 W9 O16 85.0(6) . .
O54 W9 O16 74.1(6) . .
O28 W9 O16 82.2(6) . .
O58 W9 K4 37.1(6) . 2_545
O49 W9 K4 68.8(5) . 2_545
O12 W9 K4 86.7(5) . 2_545
O54 W9 K4 116.6(5) . 2_545
O28 W9 K4 129.4(5) . 2_545
O16 W9 K4 146.3(4) . 2_545
O48 W10 O25 102.3(7) . .
O48 W10 O7 101.4(7) . .
O25 W10 O7 87.1(6) . .
O48 W10 O22 96.4(7) . .
O25 W10 O22 90.2(6) . .
O7 W10 O22 162.2(7) . .
O48 W10 O44 99.4(7) . .
O25 W10 O44 158.2(7) . .
O7 W10 O44 86.7(6) . .
O22 W10 O44 89.4(6) . .
O48 W10 O70 168.6(7) . .
O25 W10 O70 84.4(6) . .
O7 W10 O70 88.2(6) . .
O22 W10 O70 74.1(6) . .
O44 W10 O70 74.6(6) . .
O48 W10 K6 80.4(6) . .
O25 W10 K6 46.3(5) . .
O7 W10 K6 131.4(4) . .
O22 W10 K6 52.8(5) . .
O44 W10 K6 141.5(5) . .
O70 W10 K6 98.1(4) . .
O48 W10 K1 86.9(6) . 1_455
O25 W10 K1 133.9(5) . 1_455
O7 W10 K1 46.9(4) . 1_455
O22 W10 K1 134.2(5) . 1_455
O44 W10 K1 45.2(5) . 1_455
O70 W10 K1 95.2(4) . 1_455
K6 W10 K1 166.50(18) . 1_455
O4 W11 O40 99.8(8) . .
O4 W11 O63 103.9(8) . .
O40 W11 O63 90.8(7) . .
O4 W11 O56 101.2(8) . .
O40 W11 O56 158.2(7) . .
O63 W11 O56 89.7(7) . .
O4 W11 O44 99.7(8) . .
O40 W11 O44 84.7(7) . .
O63 W11 O44 156.4(7) . .
O56 W11 O44 86.2(7) . .
O4 W11 O70 171.5(8) . .
O40 W11 O70 75.3(6) . .
O63 W11 O70 83.3(6) . .
O56 W11 O70 83.2(6) . .
O44 W11 O70 73.2(6) . .
O4 W11 K1 83.3(5) . 1_455
O40 W11 K1 129.2(5) . 1_455
O63 W11 K1 138.2(5) . 1_455
O56 W11 K1 48.8(5) . 1_455
O44 W11 K1 45.4(5) . 1_455
O70 W11 K1 94.4(4) . 1_455
O45 W12 O27 102.5(8) . .
O45 W12 O1 101.8(8) . .
O27 W12 O1 93.6(7) . .
O45 W12 O22 100.5(8) . .
O27 W12 O22 94.6(6) . .
O1 W12 O22 153.9(7) . .
O45 W12 O40 95.6(7) . .
O27 W12 O40 161.9(7) . .
O1 W12 O40 82.6(7) . .
O22 W12 O40 81.9(6) . .
O45 W12 O70 167.9(7) . .
O27 W12 O70 88.7(6) . .
O1 W12 O70 81.7(6) . .
O22 W12 O70 73.8(6) . .
O40 W12 O70 73.2(6) . .
O45 W12 K6 92.6(6) . .
O27 W12 K6 52.6(5) . .
O1 W12 K6 145.7(5) . .
O22 W12 K6 45.3(5) . .
O40 W12 K6 127.1(5) . .
O70 W12 K6 90.6(4) . .
O10 W13 O11 102.2(8) . .
O10 W13 O6 99.0(8) . .
O11 W13 O6 88.6(7) . .
O10 W13 O56 101.2(8) . .
O11 W13 O56 89.7(7) . .
O6 W13 O56 159.6(7) . .
O10 W13 O29 100.3(7) . .
O11 W13 O29 157.4(7) . .
O6 W13 O29 85.9(7) . .
O56 W13 O29 87.9(7) . .
O10 W13 O72 171.8(7) . .
O11 W13 O72 84.2(6) . .
O6 W13 O72 75.9(6) . .
O56 W13 O72 83.7(6) . .
O29 W13 O72 73.2(6) . .
O10 W13 K6 54.6(6) . 4_575
O11 W13 K6 52.4(6) . 4_575
O6 W13 K6 77.2(5) . 4_575
O56 W13 K6 117.2(5) . 4_575
O29 W13 K6 145.9(5) . 4_575
O72 W13 K6 128.9(4) . 4_575
O10 W13 K1 84.2(7) . 1_455
O11 W13 K1 138.2(6) . 1_455
O6 W13 K1 131.6(5) . 1_455
O56 W13 K1 48.8(5) . 1_455
O29 W13 K1 46.6(5) . 1_455
O72 W13 K1 94.4(4) . 1_455
K6 W13 K1 135.29(18) 4_575 1_455
O66 W14 O21 103.8(8) . .
O66 W14 O8 97.7(8) . .
O21 W14 O8 89.9(7) . .
O66 W14 O7 101.6(8) . .
O21 W14 O7 86.9(6) . .
O8 W14 O7 160.6(6) . .
O66 W14 O29 98.9(8) . .
O21 W14 O29 157.2(6) . .
O8 W14 O29 90.0(7) . .
O7 W14 O29 85.7(6) . .
O66 W14 O72 169.1(8) . .
O21 W14 O72 84.1(6) . .
O8 W14 O72 74.4(6) . .
O7 W14 O72 86.2(6) . .
O29 W14 O72 73.9(5) . .
O66 W14 K4 85.4(6) . .
O21 W14 K4 47.4(5) . .
O8 W14 K4 49.2(5) . .
O7 W14 K4 133.6(5) . .
O29 W14 K4 139.1(5) . .
O72 W14 K4 94.8(4) . .
O66 W14 K1 86.5(6) . 1_455
O21 W14 K1 132.7(5) . 1_455
O8 W14 K1 135.0(5) . 1_455
O7 W14 K1 46.0(4) . 1_455
O29 W14 K1 45.3(5) . 1_455
O72 W14 K1 93.8(4) . 1_455
K4 W14 K1 171.40(15) . 1_455
O52 W15 O61 102.3(9) . .
O52 W15 O5 104.3(8) . .
O61 W15 O5 93.7(7) . .
O52 W15 O8 99.8(8) . .
O61 W15 O8 91.5(7) . .
O5 W15 O8 153.6(6) . .
O52 W15 O6 96.5(8) . .
O61 W15 O6 161.1(8) . .
O5 W15 O6 83.4(6) . .
O8 W15 O6 83.3(7) . .
O52 W15 O72 167.8(7) . .
O61 W15 O72 87.5(7) . .
O5 W15 O72 81.9(6) . .
O8 W15 O72 72.5(5) . .
O6 W15 O72 73.6(6) . .
O52 W15 K4 88.9(7) . .
O61 W15 K4 48.4(5) . .
O5 W15 K4 142.0(5) . .
O8 W15 K4 47.9(5) . .
O6 W15 K4 131.1(5) . .
O72 W15 K4 92.4(4) . .
O38 W16 O32 100.7(7) . .
O38 W16 O37 101.7(8) . .
O32 W16 O37 99.5(7) . .
O38 W16 O21 96.8(7) . .
O32 W16 O21 88.4(7) . .
O37 W16 O21 158.1(7) . .
O38 W16 O25 98.6(7) . .
O32 W16 O25 157.3(7) . .
O37 W16 O25 88.2(6) . .
O21 W16 O25 77.4(6) . .
O38 W16 O69 178.7(7) . .
O32 W16 O69 78.8(6) . .
O37 W16 O69 79.6(6) . .
O21 W16 O69 82.0(6) . .
O25 W16 O69 81.7(6) . .
O38 W16 K6 81.9(6) . .
O32 W16 K6 146.1(6) . .
O37 W16 K6 47.7(5) . .
O21 W16 K6 125.1(4) . .
O25 W16 K6 49.1(4) . .
O69 W16 K6 99.2(4) . .
O38 W16 Na2 55.2(6) . 2
O32 W16 Na2 52.9(6) . 2
O37 W16 Na2 83.6(5) . 2
O21 W16 Na2 117.0(5) . 2
O25 W16 Na2 149.8(5) . 2
O69 W16 Na2 124.9(4) . 2
K6 W16 Na2 106.9(3) . 2
O38 W16 K4 83.7(6) . .
O32 W16 K4 44.6(5) . .
O37 W16 K4 143.6(5) . .
O21 W16 K4 49.9(4) . .
O25 W16 K4 127.0(4) . .
O69 W16 K4 95.1(4) . .
K6 W16 K4 164.0(2) . .
Na2 W16 K4 70.0(3) 2 .
O76 W17 O67 102.2(7) . .
O76 W17 O1 100.8(8) . .
O67 W17 O1 93.6(7) . .
O76 W17 O64 98.1(8) . .
O67 W17 O64 93.8(7) . .
O1 W17 O64 157.7(6) . .
O76 W17 O63 96.1(7) . .
O67 W17 O63 161.6(6) . .
O1 W17 O63 84.7(7) . .
O64 W17 O63 81.7(7) . .
O76 W17 O71 173.0(7) . .
O67 W17 O71 79.4(6) . .
O1 W17 O71 85.9(6) . .
O64 W17 O71 74.9(6) . .
O63 W17 O71 82.3(6) . .
O39 W18 O13 102.3(8) . .
O39 W18 O5 100.2(8) . .
O13 W18 O5 92.0(6) . .
O39 W18 O64 99.9(7) . .
O13 W18 O64 94.3(6) . .
O5 W18 O64 157.1(7) . .
O39 W18 O11 94.8(8) . .
O13 W18 O11 162.9(8) . .
O5 W18 O11 84.7(6) . .
O64 W18 O11 82.9(6) . .
O39 W18 O71 174.6(6) . .
O13 W18 O71 81.0(6) . .
O5 W18 O71 83.8(6) . .
O64 W18 O71 75.4(6) . .
O11 W18 O71 82.0(6) . .
O39 W18 K6 45.1(6) . 4_575
O13 W18 K6 147.4(5) . 4_575
O5 W18 K6 94.9(5) . 4_575
O64 W18 K6 91.6(5) . 4_575
O11 W18 K6 49.7(6) . 4_575
O71 W18 K6 131.4(4) . 4_575
W17 O1 W12 150.1(9) . .
W1 O2 W2 118.0(9) . .
W4 O3 Ni1 151.8(10) . .
W4 O3 K3 99.0(6) . 4_575
Ni1 O3 K3 96.8(6) . 4_575
W11 O4 K5 132.6(9) . 2_545
W18 O5 W15 150.0(8) . .
W13 O6 W15 119.3(8) . .
W10 O7 W14 146.7(8) . .
W10 O7 K1 104.6(6) . 1_455
W14 O7 K1 105.5(6) . 1_455
W14 O8 W15 120.9(7) . .
W14 O8 K4 101.1(7) . .
W15 O8 K4 102.4(6) . .
W3 O9 W5 144.5(8) . .
W3 O9 K2 106.9(6) . 1_655
W5 O9 K2 104.3(6) . 1_655
W13 O10 K2 144.1(9) . 4_575
W13 O10 K6 97.1(7) . 4_575
K2 O10 K6 104.2(7) 4_575 4_575
W13 O11 W18 144.2(9) . .
W13 O11 K6 97.5(7) . 4_575
W18 O11 K6 97.6(7) . 4_575
W9 O12 W4 151.2(9) . .
W18 O13 Ni6 110.0(8) . .
Si1 O14 W5 125.0(7) . .
Si1 O14 W6 125.0(9) . .
W5 O14 W6 92.8(5) . .
Si1 O14 W4 122.1(7) . .
W5 O14 W4 91.7(6) . .
W6 O14 W4 90.6(5) . .
Si1 O15 W1 126.6(8) . .
Si1 O15 W3 124.2(9) . .
W1 O15 W3 92.1(5) . .
Si1 O15 W2 122.8(8) . .
W1 O15 W2 90.2(6) . .
W3 O15 W2 90.7(5) . .
Si1 O16 Ni3 123.0(9) . .
Si1 O16 W8 127.3(9) . .
Ni3 O16 W8 90.4(6) . .
Si1 O16 W9 125.8(9) . .
Ni3 O16 W9 88.9(6) . .
W8 O16 W9 90.1(6) . .
Si1 O17 Ni2 123.7(9) . .
Si1 O17 Ni1 123.9(8) . .
Ni2 O17 Ni1 93.7(6) . .
Si1 O17 W7 126.5(8) . .
Ni2 O17 W7 89.4(5) . .
Ni1 O17 W7 89.3(6) . .
Ni5 O18 Ni6 122.8(7) . .
Ni5 O18 Ni3 127.3(7) . .
Ni6 O18 Ni3 93.4(6) . .
W6 O19 W1 154.1(9) . .
W6 O19 K2 102.1(7) . 1_655
W1 O19 K2 102.8(6) . 1_655
W1 O20 W3 120.2(7) . .
W1 O20 K2 102.6(6) . 1_655
W3 O20 K2 109.2(7) . 1_655
W14 O21 W16 155.9(8) . .
W14 O21 K4 104.6(7) . .
W16 O21 K4 97.5(6) . .
W10 O22 W12 119.5(9) . .
W10 O22 K6 96.1(6) . .
W12 O22 K6 106.9(6) . .
Ni4 O23 Ni6 120.2(7) . .
W5 O24 W7 155.1(10) . .
W5 O24 K3 103.1(7) . 4_575
W7 O24 K3 100.9(7) . 4_575
W10 O25 W16 156.3(9) . .
W10 O25 K6 105.6(7) . .
W16 O25 K6 97.0(6) . .
W3 O26 W7 155.1(9) . .
W12 O27 Ni5 148.5(9) . .
W12 O27 K6 101.6(6) . .
Ni5 O27 K6 95.7(5) . .
W6 O28 W9 143.0(10) . .
W13 O29 W14 120.0(7) . .
W13 O29 K1 104.1(6) . 1_455
W14 O29 K1 105.7(7) . 1_455
W4 O30 W5 121.2(9) . .
W4 O30 K3 106.7(6) . 4_575
W5 O30 K3 98.3(6) . 4_575
Ni2 O31 Ni3 122.8(7) . .
W16 O32 Ni4 111.6(7) . .
W16 O32 K4 108.5(7) . .
Ni4 O32 K4 104.3(7) . .
W16 O32 Na2 98.3(7) . 2
Ni4 O32 Na2 135.6(7) . 2
K4 O32 Na2 95.8(5) . 2
W1 O33 W8 144.7(8) . .
W1 O33 K3 99.6(6) . .
W8 O33 K3 96.7(6) . .
W1 O34 K1 141.4(9) . 4_576
W1 O34 K3 96.1(7) . .
K1 O34 K3 103.7(6) 4_576 .
Ni1 O36 Ni2 94.3(6) . .
W16 O37 Ni5 110.3(9) . .
W16 O37 K6 103.4(7) . .
Ni5 O37 K6 110.9(7) . .
W18 O39 K6 108.9(8) . 4_575
W11 O40 W12 119.3(8) . .
W7 O41 Ni1 110.7(9) . .
W7 O41 K3 104.6(6) . 4_575
Ni1 O41 K3 106.0(6) . 4_575
W3 O42 Na1 140.5(10) . 3_676
W10 O44 W11 119.7(8) . .
W10 O44 K1 105.4(6) . 1_455
W11 O44 K1 105.0(7) . 1_455
W12 O45 Na4 118.8(9) . 2_545
W8 O46 Ni3 111.9(8) . .
W8 O47 K3 111.2(8) . .
W10 O48 K2 152.0(9) . .
W9 O49 Ni3 112.7(8) . .
Ni6 O50 Ni1 127.7(8) . .
Ni6 O50 Ni3 93.7(6) . .
Ni1 O50 Ni3 121.3(7) . .
W2 O51 Na1 155.2(11) . .
W3 O53 W2 119.9(8) . .
W8 O54 W9 119.0(8) . .
W5 O55 W6 120.2(7) . .
W5 O55 K2 108.4(6) . 1_655
W6 O55 K2 102.0(7) . 1_655
W13 O56 W11 154.7(9) . .
W13 O56 K1 102.3(6) . 1_455
W11 O56 K1 101.7(6) . 1_455
W5 O57 K1 145.1(9) . .
W9 O58 Na3 106.0(7) . 2_545
W9 O58 K4 121.7(8) . 2_545
Na3 O58 K4 103.9(6) 2_545 2_545
W2 O59 Ni2 148.1(10) . .
W7 O60 Ni2 111.0(7) . .
W7 O60 K5 108.7(7) . .
Ni2 O60 K5 127.5(8) . .
W15 O61 Ni4 148.1(10) . .
W15 O61 Na4 104.3(9) . .
Ni4 O61 Na4 98.4(7) . .
W15 O61 K4 105.9(7) . .
Ni4 O61 K4 96.4(7) . .
Na4 O61 K4 89.4(6) . .
W4 O62 Na1 141.6(9) . 4_575
W11 O63 W17 143.4(10) . .
W18 O64 W17 118.1(8) . .
W14 O66 Na3 152.3(10) . .
W17 O67 Ni6 112.2(8) . .
W8 O68 W2 149.0(10) . .
Si2 O69 Ni4 123.9(9) . .
Si2 O69 Ni5 123.4(8) . .
Ni4 O69 Ni5 92.3(6) . .
Si2 O69 W16 127.7(8) . .
Ni4 O69 W16 89.7(5) . .
Ni5 O69 W16 89.2(6) . .
Si2 O70 W12 124.1(8) . .
Si2 O70 W10 123.4(8) . .
W12 O70 W10 92.6(6) . .
Si2 O70 W11 123.8(9) . .
W12 O70 W11 91.3(5) . .
W10 O70 W11 92.4(5) . .
Si2 O71 Ni6 122.7(8) . .
Si2 O71 W18 127.0(8) . .
Ni6 O71 W18 89.6(5) . .
Si2 O71 W17 126.2(8) . .
Ni6 O71 W17 89.8(5) . .
W18 O71 W17 90.3(5) . .
Si2 O72 W14 125.9(8) . .
Si2 O72 W13 123.6(7) . .
W14 O72 W13 92.6(5) . .
Si2 O72 W15 122.4(7) . .
W14 O72 W15 92.2(5) . .
W13 O72 W15 90.5(5) . .
Ni4 O73 Ni5 95.0(6) . .
Ni4 O75 Na4 103.4(7) . .
W17 O76 Na2 112.5(9) . .
W17 O76 K4 118.5(8) . 2_545
Na2 O76 K4 90.1(6) . 2_545
W6 O78 W4 119.0(8) . .
W6 O78 Na3 100.9(8) . 2_545
W4 O78 Na3 117.0(7) . 2_545
K5 OW2 K1 93.6(6) . 2_655
Na1 OW11 K5 101.1(11) . 3_676
K4 OW15 Na4 100.5(12) . .
Na4 OW17 Na4 180.0(6) 3_575 .

loop_
_geom_bond_atom_site_label_1
_geom_bond_atom_site_label_2
_geom_bond_distance
_geom_bond_site_symmetry_2
K1 O57 2.705(19) .
K1 O34 2.774(18) 4_575
K1 O44 2.834(17) 1_655
K1 OW6 2.84(3) .
K1 OW2 2.84(2) 2_645
K1 O29 2.872(17) 1_655
K1 O7 2.902(15) 1_655
K1 O56 2.955(16) 1_655
K1 W13 3.835(6) 1_655
K1 W10 3.847(6) 1_655
K1 W11 3.848(6) 1_655
K1 W14 3.889(6) 1_655
K2 O48 2.669(18) .
K2 O10 2.758(19) 4_576
K2 O55 2.828(17) 1_455
K2 O20 2.856(17) 1_455
K2 O19 2.867(17) 1_455
K2 OW8 2.89(3) 4_576
K2 O9 2.961(16) 1_455
K2 OW12 3.34(3) 1_455
K2 W6 3.762(7) 1_455
K2 W1 3.795(7) 1_455
K2 W5 3.910(7) 1_455
K2 W3 3.963(8) 1_455
K3 O47 2.769(19) .
K3 O24 2.810(19) 4_576
K3 O30 2.873(18) 4_576
K3 O41 2.892(17) 4_576
K3 O33 2.960(18) .
K3 OW20 3.08(5) 4_576
K3 O34 3.15(2) .
K3 OW21 3.18(4) 4_576
K3 O3 3.206(19) 4_576
K3 W5 3.697(7) 4_576
K3 W1 3.754(8) .
K3 W8 3.767(7) .
K4 OW15 2.67(4) .
K4 O32 2.771(18) .
K4 O21 2.888(17) .
K4 O58 2.893(18) 2
K4 O8 2.932(18) .
K4 OW22 2.98(4) 2
K4 O61 2.998(18) .
K4 O76 3.165(19) 2
K4 W16 3.744(8) .
K4 W14 3.798(7) .
K4 Ni4 3.818(8) .
K4 W15 3.858(8) .
K5 OW16 2.62(4) .
K5 OW2 2.79(2) .
K5 OW3 2.83(3) 2
K5 O60 2.841(16) .
K5 O4 2.864(19) 2
K5 OW11 3.05(3) 3_676
K5 W7 3.806(8) .
K5 K1 4.108(10) 2_655
K5 Na1 4.418(14) 3_676
K6 O37 2.787(18) .
K6 O25 2.793(17) .
K6 O39 2.815(19) 4_576
K6 O11 2.89(2) 4_576
K6 O10 2.97(2) 4_576
K6 O22 2.979(18) .
K6 OW19 3.10(4) 4_576
K6 O27 3.256(18) .
K6 W13 3.619(8) 4_576
K6 W16 3.666(8) .
K6 W10 3.721(8) .
K6 W18 3.762(8) 4_576
Na1 OW11 2.66(3) .
Na1 O51 2.68(2) .
Na1 O42 2.74(2) 3_676
Na1 O62 2.758(19) 4_576
Na1 Na3 4.02(2) 3_576
Na1 K5 4.418(14) 3_676
Na2 O76 2.84(2) .
Na2 O32 2.97(2) 2_545
Na2 W16 3.678(12) 2_545
Na2 K4 4.258(17) 2_545
Na3 O66 2.63(2) .
Na3 O78 2.84(2) 2
Na3 O58 2.88(2) 2
Na3 W6 3.686(13) 2
Na3 Na1 4.02(2) 3_576
Na4 OW15 2.74(4) .
Na4 O75 2.74(3) .
Na4 O45 2.89(2) 2
Na4 O61 2.92(2) .
Na4 OW17 2.943(19) .
Ni1 O3 1.991(14) .
Ni1 O41 2.033(16) .
Ni1 O50 2.048(15) .
Ni1 O36 2.092(16) .
Ni1 O74 2.096(17) .
Ni1 O17 2.131(16) .
Ni1 K3 3.968(9) 4_575
Ni2 O59 1.991(18) .
Ni2 O31 2.024(15) .
Ni2 O60 2.043(18) .
Ni2 O35 2.115(18) .
Ni2 O17 2.123(15) .
Ni2 O36 2.141(18) .
Ni3 O31 2.043(14) .
Ni3 O49 2.045(16) .
Ni3 O50 2.053(16) .
Ni3 O18 2.058(15) .
Ni3 O46 2.070(18) .
Ni3 O16 2.166(16) .
Ni3 Ni6 2.982(4) .
Ni4 O23 2.018(15) .
Ni4 O32 2.031(16) .
Ni4 O61 2.055(18) .
Ni4 O73 2.084(16) .
Ni4 O75 2.088(17) .
Ni4 O69 2.127(15) .
Ni5 O27 2.008(14) .
Ni5 O18 2.028(15) .
Ni5 O37 2.033(16) .
Ni5 O77 2.065(17) .
Ni5 O73 2.101(16) .
Ni5 O69 2.152(16) .
Ni6 O50 2.036(15) .
Ni6 O67 2.039(15) .
Ni6 O18 2.040(16) .
Ni6 O23 2.058(14) .
Ni6 O13 2.072(16) .
Ni6 O71 2.189(13) .
Si1 O17 1.631(16) .
Si1 O16 1.631(18) .
Si1 O15 1.633(16) .
Si1 O14 1.641(16) .
Si2 O69 1.609(16) .
Si2 O71 1.628(15) .
Si2 O70 1.662(16) .
Si2 O72 1.664(15) .
W1 O34 1.739(18) .
W1 O33 1.867(15) .
W1 O2 1.889(15) .
W1 O19 1.929(16) .
W1 O20 1.950(15) .
W1 O15 2.349(15) .
W1 K2 3.795(7) 1_655
W2 O51 1.712(19) .
W2 O59 1.801(18) .
W2 O68 1.944(17) .
W2 O53 1.978(17) .
W2 O2 2.014(16) .
W2 O15 2.377(16) .
W3 O42 1.699(17) .
W3 O26 1.827(18) .
W3 O9 1.911(16) .
W3 O53 1.915(17) .
W3 O20 1.963(16) .
W3 O15 2.360(14) .
W3 K2 3.963(8) 1_655
W4 O62 1.730(17) .
W4 O3 1.764(14) .
W4 O30 1.930(16) .
W4 O12 1.951(16) .
W4 O78 2.036(17) .
W4 O14 2.381(15) .
W4 K3 3.893(9) 4_575
W5 O57 1.730(18) .
W5 O24 1.849(16) .
W5 O9 1.925(15) .
W5 O30 1.949(16) .
W5 O55 1.954(16) .
W5 O14 2.328(15) .
W5 K3 3.697(7) 4_575
W5 K2 3.910(7) 1_655
W6 O65 1.746(16) .
W6 O28 1.855(16) .
W6 O78 1.872(17) .
W6 O19 1.909(16) .
W6 O55 1.963(16) .
W6 O14 2.359(14) .
W6 Na3 3.686(13) 2_545
W6 K2 3.762(7) 1_655
W7 O43 1.753(18) .
W7 O60 1.782(16) .
W7 O41 1.803(16) .
W7 O24 2.041(17) .
W7 O26 2.057(18) .
W7 O17 2.357(16) .
W7 K3 3.773(7) 4_575
W8 O47 1.741(19) .
W8 O46 1.780(16) .
W8 O68 1.908(16) .
W8 O54 1.924(15) .
W8 O33 2.007(14) .
W8 O16 2.334(18) .
W9 O58 1.735(14) .
W9 O49 1.780(16) .
W9 O12 1.884(17) .
W9 O54 1.950(16) .
W9 O28 2.045(16) .
W9 O16 2.381(15) .
W9 K4 4.081(7) 2_545
W10 O48 1.694(16) .
W10 O25 1.818(15) .
W10 O7 1.897(15) .
W10 O22 1.936(15) .
W10 O44 1.954(17) .
W10 O70 2.328(16) .
W10 K1 3.847(6) 1_455
W11 O4 1.724(16) .
W11 O40 1.852(17) .
W11 O63 1.855(16) .
W11 O56 1.938(17) .
W11 O44 1.971(17) .
W11 O70 2.375(15) .
W11 K1 3.848(6) 1_455
W12 O45 1.708(16) .
W12 O27 1.779(14) .
W12 O1 1.929(18) .
W12 O22 1.958(16) .
W12 O40 2.041(17) .
W12 O70 2.325(16) .
W13 O10 1.727(18) .
W13 O11 1.830(17) .
W13 O6 1.879(15) .
W13 O56 1.895(17) .
W13 O29 1.937(15) .
W13 O72 2.356(15) .
W13 K6 3.619(8) 4_575
W13 K1 3.835(6) 1_455
W14 O66 1.714(17) .
W14 O21 1.845(16) .
W14 O8 1.915(16) .
W14 O7 1.926(15) .
W14 O29 1.959(16) .
W14 O72 2.310(13) .
W14 K1 3.889(6) 1_455
W15 O52 1.725(18) .
W15 O61 1.743(17) .
W15 O5 1.919(15) .
W15 O8 1.958(16) .
W15 O6 2.003(16) .
W15 O72 2.363(15) .
W16 O38 1.738(16) .
W16 O32 1.787(15) .
W16 O37 1.821(16) .
W16 O21 2.037(16) .
W16 O25 2.058(15) .
W16 O69 2.350(15) .
W16 Na2 3.678(12) 2
W17 O76 1.739(15) .
W17 O67 1.812(16) .
W17 O1 1.915(18) .
W17 O64 1.941(16) .
W17 O63 2.029(15) .
W17 O71 2.337(13) .
W18 O39 1.745(18) .
W18 O13 1.815(14) .
W18 O5 1.915(15) .
W18 O64 1.919(15) .
W18 O11 2.052(17) .
W18 O71 2.331(15) .
W18 K6 3.762(8) 4_575
O3 K3 3.206(19) 4_575
O4 K5 2.864(19) 2_545
O7 K1 2.902(15) 1_455
O9 K2 2.961(16) 1_655
O10 K2 2.758(18) 4_575
O10 K6 2.97(2) 4_575
O11 K6 2.89(2) 4_575
O19 K2 2.867(17) 1_655
O20 K2 2.856(17) 1_655
O24 K3 2.810(19) 4_575
O29 K1 2.872(17) 1_455
O30 K3 2.873(18) 4_575
O32 Na2 2.97(2) 2
O34 K1 2.774(18) 4_576
O39 K6 2.815(19) 4_575
O41 K3 2.892(17) 4_575
O42 Na1 2.74(2) 3_676
O44 K1 2.834(17) 1_455
O45 Na4 2.89(2) 2_545
O55 K2 2.828(17) 1_655
O56 K1 2.955(16) 1_455
O58 Na3 2.88(2) 2_545
O58 K4 2.893(18) 2_545
O62 Na1 2.758(19) 4_575
O76 K4 3.165(19) 2_545
O78 Na3 2.84(2) 2_545
OW2 K1 2.84(2) 2_655
OW3 K5 2.83(3) 2_545
OW8 K2 2.89(3) 4_575
OW11 K5 3.05(3) 3_676
OW12 K2 3.34(3) 1_655
OW17 Na4 2.943(19) 3_575
OW19 K6 3.10(4) 4_575
OW20 K3 3.08(5) 4_575
OW21 K3 3.18(4) 4_575
OW22 K4 2.98(4) 2_545
